data_7205062
loop_
_publ_author_name
'Ling, Irene'
'Alias, Yatimah'
'Sobolev, Alexandre N.'
'Byrne, Lindsay T.'
'Raston, Colin L.'

_publ_section_title
;
 Supramolecular architecture containing end-capping bis-imidazolium
 cations
;
_journal_issue 3
_journal_name_full CrystEngComm
_journal_page_first 787
_journal_paper_doi 10.1039/c002787a
_journal_volume 13
_journal_year 2011
_chemical_absolute_configuration ad
_chemical_formula_moiety 'C56 H66 Gd2 O45 S8, C22 H32 N4, 0.5(H4 O2), 5(H2 O)'
_chemical_formula_sum 'C78 H108 Gd2 N4 O50 S8'
_chemical_formula_weight 2472.66
_chemical_name_systematic
;
?
;
_space_group_IT_number 76
_symmetry_cell_setting tetragonal
_symmetry_Int_Tables_number 76
_symmetry_space_group_name_Hall 'P 4w'
_symmetry_space_group_name_H-M 'P 41'
_atom_sites_solution_hydrogens geom
_atom_sites_solution_primary direct
_atom_sites_solution_secondary difmap
_audit_creation_method SHELXL-97
_cell_angle_alpha 90.0
_cell_angle_beta 90.0
_cell_angle_gamma 90.0
_cell_formula_units_Z 4
_cell_length_a 14.1154(2)
_cell_length_b 14.1154
_cell_length_c 47.0311(4)
_cell_measurement_reflns_used 54319
_cell_measurement_temperature 100(2)
_cell_measurement_theta_max 67.0
_cell_measurement_theta_min 2.8
_cell_volume 9370.69(15)
_computing_cell_refinement
;
CrysAlisPro, Oxford Diffraction Ltd.,
Version 1.171.33.34d (release 27-02-2009 CrysAlis171 .NET)
(compiled Feb 27 2009,15:38:38)
;
_computing_data_collection
;
CrysAlisPro, Oxford Diffraction Ltd.,
Version 1.171.33.34d (release 27-02-2009 CrysAlis171 .NET)
(compiled Feb 27 2009,15:38:38)
;
_computing_data_reduction
;
CrysAlisPro, Oxford Diffraction Ltd.,
Version 1.171.33.34d (release 27-02-2009 CrysAlis171 .NET)
(compiled Feb 27 2009,15:38:38)
;
_computing_molecular_graphics 'X-Seed 2.0 (Barbour, 2001)'
_computing_publication_material 'SHELXL-97 (Sheldrick, 2008)'
_computing_structure_refinement 'SHELXL-97 (Sheldrick, 2008)'
_computing_structure_solution 'SHELXS-97 (Sheldrick, 2008)'
_diffrn_ambient_temperature 100(2)
_diffrn_detector_area_resol_mean 10.4738
_diffrn_measured_fraction_theta_full 0.999
_diffrn_measured_fraction_theta_max 0.999
_diffrn_measurement_device_type 'Oxford Diffraction Gemini-R Ultra, Ruby CCD'
_diffrn_measurement_method '\w scans'
_diffrn_radiation_monochromator mirror
_diffrn_radiation_source 'Enhance Ultra (Cu) X-ray Source'
_diffrn_radiation_type CuK\a
_diffrn_radiation_wavelength 1.54178
_diffrn_reflns_av_R_equivalents 0.0724
_diffrn_reflns_av_sigmaI/netI 0.0393
_diffrn_reflns_limit_h_max 16
_diffrn_reflns_limit_h_min -16
_diffrn_reflns_limit_k_max 16
_diffrn_reflns_limit_k_min -16
_diffrn_reflns_limit_l_max 56
_diffrn_reflns_limit_l_min -55
_diffrn_reflns_number 160747
_diffrn_reflns_theta_full 67.19
_diffrn_reflns_theta_max 67.19
_diffrn_reflns_theta_min 2.82
_exptl_absorpt_coefficient_mu 11.642
_exptl_absorpt_correction_T_max 1.0000
_exptl_absorpt_correction_T_min 0.7192
_exptl_absorpt_correction_type multi-scan
_exptl_absorpt_process_details
;
CrysAlisPro, Oxford Diffraction Ltd.,
Version 1.171.33.34d (release 27-02-2009 CrysAlis171 .NET)
(compiled Feb 27 2009,15:38:38)
Empirical absorption correction using spherical harmonics,
implemented in SCALE3 ABSPACK scaling algorithm.
;
_exptl_crystal_colour colorless
_exptl_crystal_density_diffrn 1.753
_exptl_crystal_density_meas ?
_exptl_crystal_description 'tetragonal dipyramid'
_exptl_crystal_F_000 5040
_exptl_crystal_size_max 0.17
_exptl_crystal_size_mid 0.13
_exptl_crystal_size_min 0.11
_refine_diff_density_max 4.017
_refine_diff_density_min -1.059
_refine_diff_density_rms 0.163
_refine_ls_abs_structure_details 'Flack H D (1983), Acta Cryst. A39, 876-881'
_refine_ls_abs_structure_Flack 0.002(4)
_refine_ls_extinction_method none
_refine_ls_goodness_of_fit_ref 1.004
_refine_ls_hydrogen_treatment constr
_refine_ls_matrix_type full
_refine_ls_number_parameters 1271
_refine_ls_number_reflns 16659
_refine_ls_number_restraints 58
_refine_ls_restrained_S_all 1.005
_refine_ls_R_factor_all 0.0710
_refine_ls_R_factor_gt 0.0701
_refine_ls_shift/su_max 0.001
_refine_ls_shift/su_mean 0.000
_refine_ls_structure_factor_coef Fsqd
_refine_ls_weighting_details 'calc w=1/[\s^2^(Fo^2^)+(0.1740P)^2^+0.0000P] where P=(Fo^2^+2Fc^2^)/3'
_refine_ls_weighting_scheme calc
_refine_ls_wR_factor_gt 0.1831
_refine_ls_wR_factor_ref 0.1841
_reflns_number_gt 16339
_reflns_number_total 16659
_reflns_threshold_expression >2sigma(I)
_cod_data_source_file C002787A.TXT
_cod_data_source_block 080203k
_cod_depositor_comments
;
The following automatic conversions were performed:

'_exptl_crystal_density_meas' value 'not measured' was changed to '?'
- the value is perceived as not measured.

Automatic conversion script
Id: cif_fix_values 3008 2015-01-20 13:52:24Z robertas 
;
_cod_database_code 7205062

loop_
_symmetry_equiv_pos_as_xyz
'x, y, z'
'-x, -y, z+1/2'
'-y, x, z+1/4'
'y, -x, z+3/4'

loop_
_atom_site_label
_atom_site_type_symbol
_atom_site_fract_x
_atom_site_fract_y
_atom_site_fract_z
_atom_site_U_iso_or_equiv
_atom_site_adp_type
_atom_site_occupancy
_atom_site_symmetry_multiplicity
_atom_site_calc_flag
_atom_site_refinement_flags
_atom_site_disorder_assembly
_atom_site_disorder_group
Gd1 Gd -0.02059(6) 0.34255(6) 0.037814(15) 0.02889(18) Uani 1 1 d . . .
O01W O 0.1342(9) 0.3735(12) 0.0177(2) 0.060(4) Uani 1 1 d . . .
H01X H 0.1461 0.3743 0.0000 0.090 Uiso 1 1 d . . .
H01Y H 0.1851 0.3616 0.0266 0.090 Uiso 1 1 d . . .
O02W O 0.1144(10) 0.2306(10) 0.0507(3) 0.056(3) Uani 1 1 d . . .
H02X H 0.1527 0.2462 0.0638 0.084 Uiso 1 1 d . . .
H02Y H 0.1261 0.1737 0.0460 0.084 Uiso 1 1 d . . .
O03W O -0.0490(10) 0.1829(8) 0.0215(3) 0.051(3) Uani 1 1 d . . .
H03X H 0.0031 0.1554 0.0178 0.076 Uiso 1 1 d . . .
H03Y H -0.0786 0.1520 0.0342 0.076 Uiso 1 1 d . . .
O04W O -0.1162(8) 0.4409(8) 0.0685(2) 0.042(3) Uani 1 1 d . . .
H04X H -0.0809 0.4799 0.0773 0.062 Uiso 1 1 d . . .
H04Y H -0.1448 0.4066 0.0806 0.062 Uiso 1 1 d . . .
O05W O -0.1845(8) 0.3328(9) 0.0251(2) 0.042(2) Uani 1 1 d . . .
H05X H -0.2018 0.3071 0.0096 0.063 Uiso 1 1 d . . .
H05Y H -0.2306 0.3301 0.0367 0.063 Uiso 1 1 d . . .
O06W O -0.0392(7) 0.5009(7) 0.0177(2) 0.033(2) Uani 1 1 d . . .
H06X H -0.0616 0.5136 0.0014 0.050 Uiso 1 1 d . . .
H06Y H -0.0460 0.5500 0.0280 0.050 Uiso 1 1 d . . .
O07W O -0.0305(10) 0.3337(8) -0.0144(2) 0.050(3) Uani 1 1 d . . .
H07X H -0.0099 0.3724 -0.0268 0.075 Uiso 1 1 d . . .
H07Y H -0.0853 0.3158 -0.0196 0.075 Uiso 1 1 d . . .
Gd2 Gd 0.80328(5) 0.37165(5) 0.156426(14) 0.02074(15) Uani 1 1 d . . .
O08W O 0.9532(8) 0.3695(8) 0.1810(3) 0.046(3) Uani 1 1 d . . .
H08X H 0.9438 0.3600 0.1986 0.069 Uiso 1 1 d . . .
H08Y H 0.9872 0.3248 0.1745 0.069 Uiso 1 1 d . . .
O09W O 0.7883(7) 0.5139(6) 0.18243(19) 0.0294(19) Uani 1 1 d . . .
H09X H 0.8350 0.5294 0.1929 0.044 Uiso 1 1 d . . .
H09Y H 0.7396 0.5415 0.1891 0.044 Uiso 1 1 d . . .
O10W O 0.6364(6) 0.4022(6) 0.16590(18) 0.0248(17) Uani 1 1 d . . .
H10X H 0.6101 0.3788 0.1512 0.037 Uiso 1 1 d . . .
H10Y H 0.6273 0.4617 0.1655 0.037 Uiso 1 1 d . . .
O11W O 0.7183(6) 0.2293(6) 0.14548(18) 0.0248(17) Uani 1 1 d . . .
H11X H 0.7396 0.1897 0.1334 0.037 Uiso 1 1 d . . .
H11Y H 0.6643 0.2099 0.1510 0.037 Uiso 1 1 d . . .
O12W O 0.7810(7) 0.2971(7) 0.2008(2) 0.035(2) Uani 1 1 d . . .
H12X H 0.8237 0.2698 0.2106 0.052 Uiso 1 1 d . . .
H12Y H 0.7290 0.2686 0.2039 0.052 Uiso 1 1 d . . .
O13W O 0.9134(7) 0.4834(7) 0.1345(2) 0.039(2) Uani 1 1 d . . .
H13X H 0.9714 0.4700 0.1319 0.058 Uiso 1 1 d . . .
H13Y H 0.8983 0.5260 0.1226 0.058 Uiso 1 1 d . . .
O14W O 0.8849(6) 0.5444(7) -0.0378(2) 0.0310(19) Uani 1 1 d . . .
H14X H 0.8434 0.5084 -0.0452 0.037 Uiso 1 1 d . . .
H14Y H 0.9207 0.5104 -0.0275 0.037 Uiso 1 1 d . . .
O15W O 0.3876(9) 0.3650(11) 0.1314(2) 0.056(3) Uani 1 1 d . . .
H15X H 0.4399 0.3601 0.1225 0.084 Uiso 1 1 d . . .
H15Y H 0.3431 0.3598 0.1193 0.084 Uiso 1 1 d . . .
O16W O 0.7843(9) 0.2574(9) -0.0252(3) 0.053(3) Uani 1 1 d . . .
H16X H 0.7369 0.2903 -0.0304 0.079 Uiso 1 1 d . . .
H16Y H 0.7639 0.2039 -0.0197 0.079 Uiso 1 1 d . . .
O17W O 1.0172(14) 0.4001(10) 0.2306(4) 0.078(5) Uani 1 1 d . . .
H17X H 1.0727 0.3871 0.2364 0.117 Uiso 1 1 d . . .
H17Y H 1.0067 0.4578 0.2347 0.117 Uiso 1 1 d . . .
O18W O 0.850(2) 0.0583(19) 0.0482(6) 0.054(6) Uiso 0.50 1 d P A 1
H18X H 0.8670 0.1112 0.0552 0.080 Uiso 0.50 1 d P B 1
H18Y H 0.8124 0.0694 0.0345 0.080 Uiso 0.50 1 d P C 1
O19W O 0.7884(16) 0.1008(16) 0.0451(5) 0.042(5) Uiso 0.50 1 d P D 2
H19X H 0.8227 0.1464 0.0509 0.063 Uiso 0.50 1 d P E 2
H19Y H 0.7710 0.1137 0.0283 0.051 Uiso 0.50 1 d P F 2
O1A O 0.5177(7) 0.7605(7) 0.05261(19) 0.0302(19) Uani 1 1 d . . .
H1A H 0.4589 0.7632 0.0563 0.045 Uiso 1 1 calc R . .
C11A C 0.5524(9) 0.6783(9) 0.0616(2) 0.025(2) Uani 1 1 d . . .
C12A C 0.5091(8) 0.6340(10) 0.0859(3) 0.026(3) Uani 1 1 d . . .
C13A C 0.5456(9) 0.5472(10) 0.0946(2) 0.027(3) Uani 1 1 d . . .
H13A H 0.5193 0.5172 0.1109 0.032 Uiso 1 1 calc R . .
C14A C 0.6177(9) 0.5040(9) 0.0805(2) 0.024(2) Uani 1 1 d . . .
C15A C 0.6617(8) 0.5458(9) 0.0583(2) 0.022(2) Uani 1 1 d . . .
H15A H 0.7146 0.5162 0.0495 0.026 Uiso 1 1 calc R . .
C16A C 0.6277(9) 0.6344(9) 0.0482(3) 0.026(2) Uani 1 1 d . . .
S1A S 0.6556(2) 0.3910(2) 0.09296(6) 0.0263(6) Uani 1 1 d . . .
O11A O 0.7386(6) 0.4116(6) 0.11106(17) 0.0240(17) Uani 1 1 d . . .
O12A O 0.6813(7) 0.3352(7) 0.0681(2) 0.032(2) Uani 1 1 d . . .
O13A O 0.5786(6) 0.3527(7) 0.1092(2) 0.032(2) Uani 1 1 d . . .
C1A C 0.4284(9) 0.6782(9) 0.1007(3) 0.025(2) Uani 1 1 d . . .
H1AA H 0.4332 0.7481 0.0993 0.030 Uiso 1 1 calc R . .
H1AB H 0.4295 0.6606 0.1211 0.030 Uiso 1 1 calc R . .
O2A O 0.3287(6) 0.7817(6) 0.05762(19) 0.0273(18) Uani 1 1 d . . .
H2A H 0.3307 0.7855 0.0396 0.041 Uiso 1 1 calc R . .
C21A C 0.2898(9) 0.6970(9) 0.0653(3) 0.026(3) Uani 1 1 d . . .
C22A C 0.2081(9) 0.6639(9) 0.0510(3) 0.029(3) Uani 1 1 d . . .
C23A C 0.1700(10) 0.5795(10) 0.0603(3) 0.030(3) Uani 1 1 d . . .
H23A H 0.1147 0.5562 0.0512 0.036 Uiso 1 1 calc R . .
C24A C 0.2082(11) 0.5276(10) 0.0821(3) 0.037(3) Uani 1 1 d . . .
C25A C 0.2926(9) 0.5613(9) 0.0954(3) 0.028(3) Uani 1 1 d . . .
H25A H 0.3201 0.5256 0.1104 0.034 Uiso 1 1 calc R . .
C26A C 0.3348(9) 0.6443(9) 0.0870(2) 0.023(2) Uani 1 1 d . . .
S2A S 0.1475(3) 0.4245(3) 0.09525(8) 0.0390(7) Uani 1 1 d . . .
O21A O 0.0758(9) 0.4039(8) 0.0740(2) 0.041(2) Uani 1 1 d . . .
O22A O 0.1091(12) 0.4460(10) 0.1232(3) 0.063(4) Uani 1 1 d . . .
O23A O 0.2141(9) 0.3504(11) 0.0961(4) 0.070(4) Uani 1 1 d . . .
C2A C 0.1677(9) 0.7159(9) 0.0267(3) 0.025(2) Uani 1 1 d . . .
H2AA H 0.1838 0.7840 0.0283 0.030 Uiso 1 1 calc R . .
H2AB H 0.0979 0.7099 0.0269 0.030 Uiso 1 1 calc R . .
O3A O 0.3320(7) 0.7940(7) -0.0016(2) 0.033(2) Uani 1 1 d . . .
H3A H 0.3917 0.7876 -0.0028 0.049 Uiso 1 1 calc R . .
C31A C 0.2889(8) 0.7182(9) -0.0135(3) 0.023(2) Uani 1 1 d . . .
C32A C 0.3277(8) 0.6832(8) -0.0396(2) 0.021(2) Uani 1 1 d . . .
C33A C 0.2871(9) 0.6030(9) -0.0513(3) 0.026(3) Uani 1 1 d . . .
H33A H 0.3137 0.5764 -0.0681 0.032 Uiso 1 1 calc R . .
C34A C 0.2097(9) 0.5617(10) -0.0393(2) 0.026(3) Uani 1 1 d . . .
C35A C 0.1683(9) 0.6000(10) -0.0146(3) 0.028(3) Uani 1 1 d . . .
H35A H 0.1126 0.5717 -0.0071 0.034 Uiso 1 1 calc R . .
C36A C 0.2064(8) 0.6771(9) -0.0012(3) 0.025(3) Uani 1 1 d . . .
S3A S 0.1599(2) 0.4576(2) -0.05394(6) 0.0256(6) Uani 1 1 d . . .
O31A O 0.1903(7) 0.4517(7) -0.08355(18) 0.033(2) Uani 1 1 d . . .
O32A O 0.0592(7) 0.4616(8) -0.05035(19) 0.033(2) Uani 1 1 d . . .
O33A O 0.1985(8) 0.3787(7) -0.0371(2) 0.036(2) Uani 1 1 d . . .
C3A C 0.4162(9) 0.7265(9) -0.0527(3) 0.026(2) Uani 1 1 d . . .
H3AA H 0.4127 0.7213 -0.0736 0.031 Uiso 1 1 calc R . .
H3AB H 0.4194 0.7946 -0.0477 0.031 Uiso 1 1 calc R . .
O4A O 0.5247(7) 0.7878(6) -0.0036(2) 0.032(2) Uani 1 1 d . . .
H4A H 0.5224 0.7794 0.0143 0.048 Uiso 1 1 calc R . .
C41A C 0.5530(9) 0.7059(8) -0.0165(3) 0.024(2) Uani 1 1 d . . .
C42A C 0.6259(8) 0.6516(9) -0.0058(2) 0.021(2) Uani 1 1 d . . .
C43A C 0.6528(8) 0.5708(9) -0.0194(2) 0.022(2) Uani 1 1 d . . .
H43A H 0.7030 0.5338 -0.0118 0.027 Uiso 1 1 calc R . .
C44A C 0.6078(8) 0.5413(9) -0.0445(2) 0.022(2) Uani 1 1 d U . .
C45A C 0.5351(9) 0.5958(9) -0.0552(2) 0.024(2) Uani 1 1 d . . .
H45A H 0.5051 0.5758 -0.0723 0.029 Uiso 1 1 calc R . .
C46A C 0.5035(8) 0.6781(8) -0.0424(2) 0.020(2) Uani 1 1 d . . .
S4A S 0.6406(2) 0.4342(2) -0.06120(6) 0.0249(6) Uani 1 1 d . . .
O41A O 0.5879(8) 0.4297(7) -0.08733(19) 0.034(2) Uani 1 1 d . . .
O42A O 0.6112(9) 0.3567(7) -0.0421(2) 0.044(3) Uani 1 1 d . . .
O43A O 0.7419(7) 0.4355(8) -0.0644(2) 0.040(2) Uani 1 1 d . . .
C4A C 0.6752(8) 0.6799(9) 0.0222(2) 0.026(3) Uani 1 1 d . . .
H4AA H 0.7424 0.6601 0.0215 0.031 Uiso 1 1 calc R . .
H4AB H 0.6734 0.7497 0.0243 0.031 Uiso 1 1 calc R . .
O1B O 1.2801(6) 0.0317(6) 0.13011(17) 0.0225(17) Uani 1 1 d . . .
H1B H 1.2857 0.0260 0.1480 0.034 Uiso 1 1 calc R . .
C11B C 1.1930(8) 0.0679(8) 0.1239(2) 0.021(2) Uani 1 1 d . . .
C12B C 1.1392(9) 0.0327(8) 0.1009(2) 0.023(2) Uani 1 1 d . . .
C13B C 1.0526(9) 0.0758(8) 0.0958(3) 0.024(2) Uani 1 1 d . . .
H13B H 1.0140 0.0532 0.0807 0.029 Uiso 1 1 calc R . .
C14B C 1.0213(8) 0.1503(9) 0.1119(2) 0.020(2) Uani 1 1 d . . .
C15B C 1.0739(8) 0.1819(9) 0.1345(3) 0.024(2) Uani 1 1 d . . .
H15B H 1.0503 0.2319 0.1460 0.029 Uiso 1 1 calc R . .
C16B C 1.1609(9) 0.1421(8) 0.1409(2) 0.019(2) Uani 1 1 d . . .
S1B S 0.9114(2) 0.2052(2) 0.10489(6) 0.0214(5) Uani 1 1 d . . .
O11B O 0.9013(6) 0.2764(6) 0.12699(18) 0.0244(17) Uani 1 1 d . . .
O12B O 0.8377(6) 0.1348(6) 0.10618(17) 0.0260(17) Uani 1 1 d . . .
O13B O 0.9192(6) 0.2502(7) 0.07651(17) 0.0255(18) Uani 1 1 d . . .
C1B C 1.1733(9) -0.0504(9) 0.0840(2) 0.024(2) Uani 1 1 d . . .
H1BA H 1.1534 -0.0421 0.0640 0.029 Uiso 1 1 calc R . .
H1BB H 1.2434 -0.0512 0.0844 0.029 Uiso 1 1 calc R . .
O2B O 1.2679(6) -0.1561(7) 0.12630(17) 0.0238(16) Uani 1 1 d . . .
H2B H 1.2641 -0.0960 0.1266 0.036 Uiso 1 1 calc R . .
C21B C 1.1826(8) -0.1941(9) 0.1158(3) 0.025(2) Uani 1 1 d . . .
C22B C 1.1444(9) -0.2776(9) 0.1269(3) 0.024(2) Uani 1 1 d . . .
C23B C 1.0609(10) -0.3114(9) 0.1160(2) 0.026(3) Uani 1 1 d . . .
H23B H 1.0332 -0.3671 0.1237 0.032 Uiso 1 1 calc R . .
C24B C 1.0173(10) -0.2642(9) 0.0939(3) 0.028(3) Uani 1 1 d . . .
C25B C 1.0523(8) -0.1798(10) 0.0836(2) 0.026(3) Uani 1 1 d . . .
H25B H 1.0189 -0.1463 0.0692 0.031 Uiso 1 1 calc R . .
C26B C 1.1375(8) -0.1436(8) 0.0945(2) 0.020(2) Uani 1 1 d . . .
S2B S 0.9119(2) -0.3088(3) 0.07755(7) 0.0313(7) Uani 1 1 d . . .
O21B O 0.8768(9) -0.3820(8) 0.0957(3) 0.048(3) Uani 1 1 d . . .
O22B O 0.9403(7) -0.3452(9) 0.0501(2) 0.044(3) Uani 1 1 d . . .
O23B O 0.8480(7) -0.2282(8) 0.0742(3) 0.042(2) Uani 1 1 d . . .
C2B C 1.1950(10) -0.3300(8) 0.1507(2) 0.026(3) Uani 1 1 d . . .
H2BA H 1.2641 -0.3205 0.1485 0.031 Uiso 1 1 calc R . .
H2BB H 1.1822 -0.3986 0.1487 0.031 Uiso 1 1 calc R . .
O3B O 1.2967(7) -0.1923(6) 0.18104(19) 0.0280(18) Uani 1 1 d . . .
H3B H 1.2848 -0.1815 0.1636 0.042 Uiso 1 1 calc R . .
C31B C 1.2151(9) -0.2253(9) 0.1945(2) 0.024(2) Uani 1 1 d . . .
C32B C 1.1828(8) -0.1868(7) 0.2202(2) 0.016(2) Uani 1 1 d . . .
C33B C 1.1050(9) -0.2335(9) 0.2333(2) 0.025(2) Uani 1 1 d . . .
H33B H 1.0831 -0.2132 0.2514 0.030 Uiso 1 1 calc R . .
C34B C 1.0625(11) -0.3063(10) 0.2201(3) 0.036(3) Uani 1 1 d DU G .
C35B C 1.0908(10) -0.3382(10) 0.1936(3) 0.030(3) Uani 1 1 d . . .
H35B H 1.0572 -0.3881 0.1845 0.036 Uiso 1 1 calc R . .
C36B C 1.1657(10) -0.2985(9) 0.1805(2) 0.026(2) Uani 1 1 d . . .
S3B S 0.9603(3) -0.3587(3) 0.23636(8) 0.0513(11) Uani 1 1 d D . .
O31B O 0.9051(10) -0.4001(10) 0.2146(3) 0.058(3) Uiso 0.729(16) 1 d PD G 1
O32B O 0.9106(11) -0.2814(10) 0.2503(3) 0.058(3) Uiso 0.729(16) 1 d PD G 1
O33B O 0.9939(12) -0.4250(10) 0.2571(3) 0.058(3) Uiso 0.729(16) 1 d PD G 1
O34B O 0.9761(18) -0.366(2) 0.2663(3) 0.058(3) Uiso 0.271(16) 1 d PD G 2
O35B O 0.946(2) -0.4498(13) 0.2236(6) 0.058(3) Uiso 0.271(16) 1 d PD G 2
O36B O 0.8816(13) -0.2967(18) 0.2303(6) 0.058(3) Uiso 0.271(16) 1 d PD G 2
C3B C 1.2287(9) -0.1037(9) 0.2350(2) 0.025(3) Uani 1 1 d . . .
H3BA H 1.2215 -0.1113 0.2558 0.030 Uiso 1 1 calc R . .
H3BB H 1.2974 -0.1035 0.2306 0.030 Uiso 1 1 calc R . .
O4B O 1.2967(6) 0.0013(6) 0.18767(18) 0.0238(17) Uani 1 1 d . . .
H4B H 1.2901 -0.0585 0.1868 0.036 Uiso 1 1 calc R . .
C41B C 1.2208(8) 0.0402(8) 0.2023(2) 0.020(2) Uani 1 1 d . . .
C42B C 1.1820(8) 0.1237(8) 0.1931(3) 0.023(2) Uani 1 1 d . . .
C43B C 1.1055(8) 0.1633(8) 0.2084(2) 0.019(2) Uani 1 1 d . . .
H43B H 1.0764 0.2206 0.2024 0.023 Uiso 1 1 calc R . .
C44B C 1.0740(9) 0.1158(10) 0.2327(2) 0.026(3) Uani 1 1 d . . .
C45B C 1.1122(9) 0.0291(9) 0.2415(3) 0.026(3) Uani 1 1 d . . .
H45B H 1.0876 -0.0023 0.2578 0.031 Uiso 1 1 calc R . .
C46B C 1.1867(8) -0.0103(9) 0.2262(2) 0.023(2) Uani 1 1 d . . .
S4B S 0.9817(2) 0.1709(3) 0.25273(7) 0.0336(7) Uani 1 1 d . . .
O41B O 0.9438(7) 0.1005(9) 0.2722(2) 0.042(2) Uani 1 1 d . . .
O42B O 0.9108(9) 0.2018(12) 0.2333(3) 0.064(4) Uani 1 1 d . . .
O43B O 1.0272(7) 0.2471(7) 0.26843(18) 0.0292(19) Uani 1 1 d . . .
C4B C 1.2142(10) 0.1771(9) 0.1675(2) 0.027(3) Uani 1 1 d . . .
H4BA H 1.2832 0.1680 0.1648 0.032 Uiso 1 1 calc R . .
H4BB H 1.2022 0.2456 0.1702 0.032 Uiso 1 1 calc R . .
C1 C 0.3969(13) 0.5164(11) 0.0186(4) 0.044(4) Uani 1 1 d . . .
H111 H 0.4139 0.5631 0.0331 0.066 Uiso 1 1 calc R . .
H112 H 0.3287 0.5036 0.0195 0.066 Uiso 1 1 calc R . .
H113 H 0.4129 0.5412 -0.0003 0.066 Uiso 1 1 calc R . .
C2 C 0.4510(11) 0.4257(11) 0.0238(3) 0.038(3) Uani 1 1 d . . .
H201 H 0.4362 0.4017 0.0431 0.045 Uiso 1 1 calc R . .
H202 H 0.5198 0.4387 0.0229 0.045 Uiso 1 1 calc R . .
C3 C 0.4248(12) 0.3478(12) 0.0011(3) 0.041(3) Uani 1 1 d . . .
H31 H 0.3568 0.3315 0.0030 0.050 Uiso 1 1 calc R . .
H32 H 0.4351 0.3734 -0.0182 0.050 Uiso 1 1 calc R . .
C4 C 0.4824(13) 0.2613(11) 0.0049(3) 0.040(3) Uani 1 1 d . . .
H41 H 0.4749 0.2201 -0.0120 0.048 Uiso 1 1 calc R . .
H42 H 0.5501 0.2791 0.0063 0.048 Uiso 1 1 calc R . .
N5 N 0.4553(9) 0.2094(11) 0.0301(3) 0.041(3) Uani 1 1 d . . .
C6 C 0.4969(10) 0.2108(10) 0.0544(3) 0.033(3) Uani 1 1 d . . .
H6 H 0.5527 0.2458 0.0585 0.039 Uiso 1 1 calc R . .
N7 N 0.4511(9) 0.1564(10) 0.0730(3) 0.044(3) Uani 1 1 d . . .
C8 C 0.3662(16) 0.1244(17) 0.0611(5) 0.069(6) Uani 1 1 d . . .
H8 H 0.3154 0.0913 0.0699 0.083 Uiso 1 1 calc R . .
C9 C 0.3753(16) 0.1535(16) 0.0331(6) 0.076(8) Uani 1 1 d . . .
H9 H 0.3329 0.1374 0.0181 0.091 Uiso 1 1 calc R . .
C10 C 0.4796(11) 0.1328(12) 0.1019(3) 0.039(3) Uani 1 1 d . . .
H101 H 0.4228 0.1333 0.1142 0.046 Uiso 1 1 calc R . .
H102 H 0.5232 0.1824 0.1089 0.046 Uiso 1 1 calc R . .
C11 C 0.5278(11) 0.0375(11) 0.1046(3) 0.035(3) Uani 1 1 d . . .
C12 C 0.5197(9) -0.0097(10) 0.1295(3) 0.029(3) Uani 1 1 d . . .
H12 H 0.4836 0.0164 0.1446 0.035 Uiso 1 1 calc R . .
C13 C 0.5643(11) -0.0959(10) 0.1328(3) 0.034(3) Uani 1 1 d . . .
H13 H 0.5558 -0.1299 0.1501 0.041 Uiso 1 1 calc R . .
C14 C 0.6200(10) -0.1337(9) 0.1122(3) 0.028(3) Uani 1 1 d . . .
C15 C 0.6286(12) -0.0827(12) 0.0861(4) 0.045(4) Uani 1 1 d . . .
H15 H 0.6644 -0.1081 0.0708 0.054 Uiso 1 1 calc R . .
C16 C 0.5851(12) 0.0028(12) 0.0835(3) 0.040(4) Uani 1 1 d . . .
H16 H 0.5946 0.0392 0.0668 0.049 Uiso 1 1 calc R . .
C17 C 0.6721(11) -0.2263(9) 0.1165(3) 0.034(3) Uani 1 1 d . . .
H171 H 0.6306 -0.2720 0.1265 0.041 Uiso 1 1 calc R . .
H172 H 0.6896 -0.2537 0.0979 0.041 Uiso 1 1 calc R . .
N18 N 0.7567(9) -0.2095(8) 0.1332(2) 0.032(2) Uani 1 1 d . . .
C19 C 0.8146(10) -0.1374(10) 0.1310(3) 0.030(3) Uani 1 1 d . . .
H19 H 0.8044 -0.0827 0.1196 0.036 Uiso 1 1 calc R . .
N20 N 0.8901(7) -0.1529(9) 0.1474(2) 0.029(2) Uani 1 1 d . . .
C21 C 0.8775(11) -0.2375(10) 0.1603(3) 0.035(3) Uani 1 1 d . . .
H21 H 0.9198 -0.2649 0.1737 0.042 Uiso 1 1 calc R . .
C22 C 0.7965(11) -0.2769(9) 0.1514(3) 0.031(3) Uani 1 1 d . . .
H22 H 0.7717 -0.3373 0.1563 0.038 Uiso 1 1 calc R . .
C23 C 0.9686(11) -0.0850(10) 0.1515(3) 0.034(3) Uani 1 1 d . . .
H231 H 0.9572 -0.0275 0.1399 0.040 Uiso 1 1 calc R . .
H232 H 1.0289 -0.1139 0.1452 0.040 Uiso 1 1 calc R . .
C24 C 0.9756(11) -0.0577(12) 0.1831(3) 0.037(3) Uani 1 1 d . . .
H241 H 0.9959 -0.1142 0.1940 0.044 Uiso 1 1 calc R . .
H242 H 1.0258 -0.0091 0.1852 0.044 Uiso 1 1 calc R . .
C25 C 0.8875(10) -0.0207(10) 0.1959(3) 0.035(3) Uani 1 1 d . . .
H251 H 0.9009 -0.0030 0.2159 0.042 Uiso 1 1 calc R . .
H252 H 0.8400 -0.0723 0.1963 0.042 Uiso 1 1 calc R . .
C26 C 0.8448(13) 0.0632(12) 0.1812(4) 0.046(4) Uani 1 1 d . . .
H261 H 0.7863 0.0817 0.1910 0.068 Uiso 1 1 calc R . .
H262 H 0.8304 0.0466 0.1615 0.068 Uiso 1 1 calc R . .
H263 H 0.8897 0.1161 0.1816 0.068 Uiso 1 1 calc R . .

loop_
_atom_site_aniso_label
_atom_site_aniso_U_11
_atom_site_aniso_U_22
_atom_site_aniso_U_33
_atom_site_aniso_U_23
_atom_site_aniso_U_13
_atom_site_aniso_U_12
Gd1 0.0328(4) 0.0340(4) 0.0198(3) -0.0008(3) 0.0015(3) -0.0091(3)
O01W 0.046(7) 0.115(12) 0.020(5) -0.004(6) 0.002(4) 0.009(7)
O02W 0.060(8) 0.068(8) 0.041(6) 0.002(6) 0.004(6) 0.006(6)
O03W 0.077(8) 0.030(5) 0.046(6) 0.003(4) 0.023(6) 0.024(6)
O04W 0.041(6) 0.043(6) 0.041(6) -0.014(5) 0.016(5) -0.015(5)
O05W 0.040(6) 0.048(6) 0.038(6) -0.009(5) -0.001(4) -0.001(5)
O06W 0.041(5) 0.027(5) 0.032(5) -0.011(4) -0.002(4) -0.001(4)
O07W 0.085(9) 0.039(6) 0.026(5) -0.003(4) 0.009(5) -0.025(6)
Gd2 0.0229(3) 0.0216(3) 0.0178(3) -0.0015(3) -0.0026(3) 0.0036(3)
O08W 0.037(5) 0.039(6) 0.062(7) -0.006(5) -0.033(5) 0.007(4)
O09W 0.044(5) 0.010(4) 0.034(5) -0.009(3) -0.003(4) -0.002(4)
O10W 0.020(4) 0.024(4) 0.030(4) -0.001(3) 0.001(3) 0.001(3)
O11W 0.028(4) 0.020(4) 0.026(4) -0.006(3) 0.005(3) -0.005(3)
O12W 0.044(6) 0.033(5) 0.027(5) 0.013(4) -0.012(4) 0.002(4)
O13W 0.027(5) 0.027(5) 0.063(7) -0.007(4) 0.014(4) -0.021(4)
O14W 0.025(4) 0.037(5) 0.031(4) 0.004(4) 0.006(4) -0.007(4)
O15W 0.054(7) 0.080(9) 0.034(6) 0.014(6) 0.018(5) 0.028(7)
O16W 0.042(6) 0.054(7) 0.062(7) -0.014(6) -0.026(6) 0.010(5)
O17W 0.093(12) 0.046(8) 0.094(11) -0.001(7) -0.040(10) 0.010(7)
O1A 0.029(5) 0.034(5) 0.028(4) -0.001(4) -0.005(4) 0.006(4)
C11A 0.025(6) 0.032(7) 0.018(5) -0.007(5) 0.002(4) -0.001(5)
C12A 0.013(5) 0.034(7) 0.030(6) -0.005(5) 0.006(4) -0.002(5)
C13A 0.027(6) 0.047(8) 0.006(5) 0.003(5) -0.007(4) 0.002(5)
C14A 0.022(6) 0.030(6) 0.020(5) 0.001(5) -0.012(4) 0.006(5)
C15A 0.015(5) 0.027(6) 0.023(6) -0.009(4) 0.002(4) 0.000(4)
C16A 0.019(5) 0.035(7) 0.023(5) -0.002(5) -0.007(4) -0.003(5)
S1A 0.0246(14) 0.0309(15) 0.0233(14) 0.0024(11) -0.0010(11) 0.0018(12)
O11A 0.020(4) 0.031(4) 0.021(4) 0.005(3) -0.002(3) -0.001(3)
O12A 0.034(5) 0.028(5) 0.035(5) 0.003(4) 0.008(4) -0.006(4)
O13A 0.011(4) 0.040(5) 0.046(6) 0.002(4) 0.006(4) -0.009(4)
C1A 0.022(6) 0.027(6) 0.025(6) -0.013(5) 0.000(5) 0.004(5)
O2A 0.028(4) 0.028(4) 0.026(4) -0.007(3) -0.006(3) 0.004(3)
C21A 0.023(6) 0.029(6) 0.028(6) -0.009(5) 0.010(5) 0.000(5)
C22A 0.027(6) 0.031(6) 0.029(6) -0.011(5) 0.001(5) 0.010(5)
C23A 0.033(7) 0.034(7) 0.023(6) -0.006(5) -0.005(5) 0.009(5)
C24A 0.033(7) 0.030(7) 0.049(8) -0.001(6) -0.004(6) 0.008(6)
C25A 0.022(6) 0.029(6) 0.033(6) -0.001(5) -0.015(5) -0.003(5)
C26A 0.025(6) 0.028(6) 0.017(5) -0.004(4) -0.001(4) 0.005(5)
S2A 0.0405(19) 0.0373(18) 0.0391(18) 0.0001(14) -0.0081(15) -0.0042(14)
O21A 0.058(7) 0.038(5) 0.026(5) 0.002(4) -0.014(5) -0.007(5)
O22A 0.083(10) 0.055(8) 0.051(7) -0.010(6) 0.010(7) -0.015(7)
O23A 0.037(6) 0.056(8) 0.117(13) 0.009(8) -0.014(7) 0.002(6)
C2A 0.020(5) 0.027(6) 0.028(6) 0.003(5) 0.005(5) 0.009(5)
O3A 0.023(4) 0.038(5) 0.036(5) -0.011(4) -0.006(4) 0.009(4)
C31A 0.016(5) 0.029(6) 0.024(6) 0.005(5) 0.002(4) 0.015(4)
C32A 0.021(6) 0.022(5) 0.020(5) 0.002(4) 0.004(4) 0.010(4)
C33A 0.027(6) 0.025(6) 0.026(6) 0.004(5) 0.006(5) 0.012(5)
C34A 0.023(6) 0.040(7) 0.014(5) -0.006(5) 0.001(4) 0.012(5)
C35A 0.019(6) 0.035(7) 0.031(6) 0.003(5) 0.009(5) 0.009(5)
C36A 0.016(5) 0.032(7) 0.029(6) 0.006(5) 0.008(5) 0.019(5)
S3A 0.0266(14) 0.0308(15) 0.0193(13) -0.0015(11) 0.0022(11) 0.0050(11)
O31A 0.042(5) 0.039(5) 0.018(4) 0.000(4) 0.000(4) 0.001(4)
O32A 0.033(5) 0.046(6) 0.020(4) -0.006(4) -0.001(4) 0.002(4)
O33A 0.050(6) 0.029(5) 0.028(5) 0.004(4) -0.006(4) 0.000(4)
C3A 0.020(6) 0.029(6) 0.028(6) 0.010(5) -0.002(5) -0.002(5)
O4A 0.032(5) 0.020(4) 0.044(5) -0.010(4) 0.007(4) -0.002(4)
C41A 0.027(6) 0.019(6) 0.026(6) -0.010(5) 0.012(5) -0.012(5)
C42A 0.011(5) 0.028(6) 0.024(6) -0.004(5) 0.000(4) -0.002(4)
C43A 0.016(5) 0.034(6) 0.017(5) 0.003(5) 0.000(4) -0.001(5)
C44A 0.026(5) 0.035(6) 0.005(4) 0.003(4) -0.005(4) -0.008(4)
C45A 0.027(6) 0.035(7) 0.009(5) 0.002(4) 0.005(4) 0.000(5)
C46A 0.015(5) 0.025(6) 0.019(5) 0.001(4) 0.003(4) -0.002(4)
S4A 0.0229(14) 0.0295(15) 0.0223(13) -0.0038(11) 0.0005(11) 0.0013(11)
O41A 0.041(5) 0.041(5) 0.020(4) -0.003(4) 0.001(4) -0.002(4)
O42A 0.065(7) 0.029(5) 0.038(5) -0.002(4) -0.008(5) -0.003(5)
O43A 0.024(5) 0.046(6) 0.051(6) -0.027(5) 0.000(4) 0.000(4)
C4A 0.020(5) 0.038(7) 0.020(6) -0.014(5) 0.001(4) -0.016(5)
O1B 0.019(4) 0.029(4) 0.019(4) 0.003(3) -0.002(3) 0.005(3)
C11B 0.016(5) 0.024(6) 0.021(5) -0.002(4) -0.004(4) 0.002(4)
C12B 0.032(6) 0.023(6) 0.014(5) 0.007(4) 0.000(5) -0.006(5)
C13B 0.027(6) 0.021(6) 0.025(6) 0.009(5) 0.003(5) -0.003(5)
C14B 0.016(5) 0.031(6) 0.014(5) -0.002(4) 0.006(4) 0.001(4)
C15B 0.019(5) 0.027(6) 0.027(6) -0.006(5) 0.001(5) 0.003(5)
C16B 0.030(6) 0.014(5) 0.012(5) 0.002(4) -0.008(4) 0.004(4)
S1B 0.0213(13) 0.0263(14) 0.0166(12) 0.0023(11) 0.0001(10) 0.0024(11)
O11B 0.024(4) 0.021(4) 0.028(4) -0.001(3) -0.004(3) 0.010(3)
O12B 0.029(4) 0.030(4) 0.019(4) 0.000(3) 0.007(3) -0.001(4)
O13B 0.017(4) 0.046(5) 0.013(4) 0.009(3) -0.004(3) -0.001(3)
C1B 0.024(6) 0.031(6) 0.018(5) -0.005(5) -0.006(4) -0.006(5)
O2B 0.023(4) 0.028(4) 0.020(4) -0.002(3) -0.004(3) -0.002(3)
C21B 0.018(6) 0.032(6) 0.025(6) -0.004(5) 0.001(4) 0.001(5)
C22B 0.027(6) 0.022(6) 0.023(6) -0.003(5) -0.002(5) 0.000(5)
C23B 0.038(7) 0.024(6) 0.017(5) -0.010(5) 0.010(5) -0.004(5)
C24B 0.033(7) 0.032(6) 0.020(5) -0.006(5) -0.007(5) -0.003(5)
C25B 0.014(5) 0.049(8) 0.014(5) 0.006(5) 0.009(4) 0.004(5)
C26B 0.023(6) 0.025(6) 0.012(5) 0.001(4) 0.001(4) 0.006(5)
S2B 0.0308(15) 0.0390(17) 0.0239(14) -0.0030(13) -0.0052(11) -0.0103(14)
O21B 0.050(6) 0.043(6) 0.051(6) 0.011(5) -0.018(5) -0.030(5)
O22B 0.029(5) 0.065(7) 0.039(5) -0.023(5) -0.009(4) -0.008(5)
O23B 0.026(5) 0.041(6) 0.060(7) 0.005(5) -0.001(5) 0.008(4)
C2B 0.040(7) 0.019(5) 0.019(6) -0.009(4) -0.002(5) 0.010(5)
O3B 0.032(4) 0.025(4) 0.027(4) -0.005(3) 0.003(4) -0.004(4)
C31B 0.030(6) 0.026(6) 0.017(5) 0.002(5) 0.005(5) 0.007(5)
C32B 0.021(5) 0.014(5) 0.014(5) 0.001(4) -0.005(4) 0.007(4)
C33B 0.027(6) 0.031(6) 0.017(5) 0.004(5) 0.007(4) -0.003(5)
C34B 0.052(7) 0.040(6) 0.017(5) 0.010(5) -0.018(5) -0.010(6)
C35B 0.035(7) 0.032(6) 0.023(6) 0.006(5) -0.011(5) 0.001(5)
C36B 0.034(6) 0.030(6) 0.014(5) -0.005(4) -0.002(5) -0.008(5)
S3B 0.044(2) 0.074(3) 0.0363(19) 0.0226(19) -0.0086(16) -0.023(2)
C3B 0.030(6) 0.033(7) 0.011(5) 0.000(4) -0.003(4) 0.010(5)
O4B 0.018(4) 0.025(4) 0.028(4) -0.002(3) -0.001(3) 0.006(3)
C41B 0.019(5) 0.019(5) 0.024(6) -0.005(4) -0.006(4) 0.010(4)
C42B 0.022(6) 0.014(5) 0.031(6) -0.015(5) -0.012(5) 0.000(4)
C43B 0.022(5) 0.017(5) 0.018(5) -0.006(4) -0.014(4) 0.000(4)
C44B 0.030(6) 0.034(7) 0.014(5) -0.016(5) -0.002(4) 0.017(5)
C45B 0.026(6) 0.029(6) 0.023(6) -0.009(5) -0.006(5) 0.008(5)
C46B 0.018(5) 0.034(6) 0.019(5) -0.009(5) -0.012(4) 0.009(5)
S4B 0.0320(16) 0.0422(18) 0.0267(15) -0.0139(13) -0.0091(12) 0.0172(14)
O41B 0.030(5) 0.053(6) 0.044(6) -0.013(5) 0.005(4) -0.005(5)
O42B 0.046(7) 0.103(11) 0.043(6) -0.025(7) -0.020(5) 0.054(7)
O43B 0.036(5) 0.028(4) 0.023(4) -0.009(3) -0.002(4) 0.004(4)
C4B 0.037(7) 0.027(6) 0.017(5) 0.005(4) -0.005(5) -0.009(5)
C1 0.052(9) 0.022(7) 0.057(10) -0.004(6) -0.003(7) -0.003(6)
C2 0.033(7) 0.044(8) 0.035(7) 0.007(6) -0.010(6) 0.008(6)
C3 0.049(9) 0.049(9) 0.027(7) -0.007(6) -0.005(6) -0.004(7)
C4 0.057(9) 0.038(8) 0.026(7) -0.008(6) -0.003(6) 0.014(7)
N5 0.029(6) 0.059(8) 0.036(7) 0.000(6) 0.000(5) 0.005(6)
C6 0.032(7) 0.035(7) 0.031(7) -0.002(5) -0.015(5) -0.011(5)
N7 0.026(6) 0.063(8) 0.042(7) 0.029(6) -0.023(5) -0.028(6)
C8 0.055(11) 0.073(13) 0.080(14) 0.020(11) -0.029(11) -0.036(11)
C9 0.072(13) 0.058(11) 0.097(17) 0.030(12) -0.055(13) -0.035(11)
C10 0.043(8) 0.043(8) 0.030(7) 0.014(6) -0.001(6) -0.005(6)
C11 0.044(8) 0.034(7) 0.027(6) 0.008(5) -0.007(6) 0.001(6)
C12 0.019(6) 0.038(7) 0.030(7) 0.008(5) -0.001(5) -0.002(5)
C13 0.043(8) 0.034(7) 0.026(6) 0.002(5) -0.005(6) -0.002(6)
C14 0.033(6) 0.029(6) 0.023(6) -0.009(5) -0.015(5) -0.005(5)
C15 0.044(8) 0.050(9) 0.041(8) -0.003(7) -0.003(7) -0.006(7)
C16 0.054(9) 0.047(9) 0.020(6) 0.010(6) 0.009(6) -0.018(7)
C17 0.038(8) 0.024(6) 0.040(7) -0.002(5) -0.003(6) -0.008(5)
N18 0.045(7) 0.021(5) 0.031(6) -0.005(4) -0.001(5) -0.001(5)
C19 0.037(7) 0.030(7) 0.023(6) -0.002(5) -0.004(5) -0.002(6)
N20 0.022(5) 0.043(6) 0.024(5) -0.006(4) 0.003(4) -0.003(5)
C21 0.045(8) 0.030(7) 0.031(7) -0.005(5) -0.008(6) -0.001(6)
C22 0.042(7) 0.027(6) 0.026(6) 0.006(5) 0.006(5) 0.005(5)
C23 0.037(7) 0.035(7) 0.030(7) -0.003(5) -0.005(5) -0.006(6)
C24 0.042(8) 0.049(8) 0.020(6) 0.007(6) 0.002(6) 0.001(7)
C25 0.037(7) 0.023(6) 0.044(8) -0.003(6) 0.003(6) -0.020(5)
C26 0.048(9) 0.038(8) 0.051(9) -0.010(7) -0.005(7) 0.014(7)

loop_
_atom_type_symbol
_atom_type_description
_atom_type_scat_dispersion_real
_atom_type_scat_dispersion_imag
_atom_type_scat_source
C C 0.0181 0.0091 'International Tables Vol C Tables 4.2.6.8 and 6.1.1.4'
H H 0.0000 0.0000 'International Tables Vol C Tables 4.2.6.8 and 6.1.1.4'
N N 0.0311 0.0180 'International Tables Vol C Tables 4.2.6.8 and 6.1.1.4'
O O 0.0492 0.0322 'International Tables Vol C Tables 4.2.6.8 and 6.1.1.4'
S S 0.3331 0.5567 'International Tables Vol C Tables 4.2.6.8 and 6.1.1.4'
Gd Gd -8.8380 11.9157 'International Tables Vol C Tables 4.2.6.8 and 6.1.1.4'

loop_
_geom_angle_atom_site_label_1
_geom_angle_atom_site_label_2
_geom_angle_atom_site_label_3
_geom_angle
_geom_angle_site_symmetry_1
_geom_angle_site_symmetry_3
_geom_angle_publ_flag
O21A Gd1 O05W 139.8(4) . . ?
O21A Gd1 O13B 81.7(3) . 1_455 ?
O05W Gd1 O13B 79.3(3) . 1_455 ?
O21A Gd1 O03W 132.2(4) . . ?
O05W Gd1 O03W 72.9(4) . . ?
O13B Gd1 O03W 71.0(4) 1_455 . ?
O21A Gd1 O04W 71.3(4) . . ?
O05W Gd1 O04W 69.0(4) . . ?
O13B Gd1 O04W 70.2(4) 1_455 . ?
O03W Gd1 O04W 129.3(4) . . ?
O21A Gd1 O01W 72.1(4) . . ?
O05W Gd1 O01W 141.8(4) . . ?
O13B Gd1 O01W 135.7(4) 1_455 . ?
O03W Gd1 O01W 101.2(5) . . ?
O04W Gd1 O01W 129.4(4) . . ?
O21A Gd1 O06W 90.3(3) . . ?
O05W Gd1 O06W 81.5(4) . . ?
O13B Gd1 O06W 139.0(3) 1_455 . ?
O03W Gd1 O06W 135.5(4) . . ?
O04W Gd1 O06W 69.2(4) . . ?
O01W Gd1 O06W 77.3(5) . . ?
O21A Gd1 O07W 140.8(4) . . ?
O05W Gd1 O07W 72.1(4) . . ?
O13B Gd1 O07W 135.2(3) 1_455 . ?
O03W Gd1 O07W 68.0(4) . . ?
O04W Gd1 O07W 126.3(5) . . ?
O01W Gd1 O07W 70.8(4) . . ?
O06W Gd1 O07W 69.8(3) . . ?
O21A Gd1 O02W 67.8(4) . . ?
O05W Gd1 O02W 138.3(4) . . ?
O13B Gd1 O02W 75.4(4) 1_455 . ?
O03W Gd1 O02W 67.7(5) . . ?
O04W Gd1 O02W 129.3(4) . . ?
O01W Gd1 O02W 62.0(5) . . ?
O06W Gd1 O02W 137.7(4) . . ?
O07W Gd1 O02W 104.4(4) . . ?
Gd1 O01W H01X 124.3 . . ?
Gd1 O01W H01Y 122.3 . . ?
H01X O01W H01Y 108.7 . . ?
Gd1 O02W H02X 119.2 . . ?
Gd1 O02W H02Y 132.1 . . ?
H02X O02W H02Y 108.0 . . ?
Gd1 O03W H03X 110.3 . . ?
Gd1 O03W H03Y 109.6 . . ?
H03X O03W H03Y 109.5 . . ?
Gd1 O04W H04X 109.6 . . ?
Gd1 O04W H04Y 109.7 . . ?
H04X O04W H04Y 108.6 . . ?
Gd1 O05W H05X 121.1 . . ?
Gd1 O05W H05Y 125.7 . . ?
H05X O05W H05Y 108.1 . . ?
Gd1 O06W H06X 125.6 . . ?
Gd1 O06W H06Y 122.5 . . ?
H06X O06W H06Y 107.6 . . ?
Gd1 O07W H07X 129.1 . . ?
Gd1 O07W H07Y 110.8 . . ?
H07X O07W H07Y 107.8 . . ?
O12W Gd2 O09W 84.8(3) . . ?
O12W Gd2 O11B 110.0(3) . . ?
O09W Gd2 O11B 146.7(3) . . ?
O12W Gd2 O11A 147.7(3) . . ?
O09W Gd2 O11A 103.2(3) . . ?
O11B Gd2 O11A 80.5(3) . . ?
O12W Gd2 O11W 75.5(3) . . ?
O09W Gd2 O11W 141.3(3) . . ?
O11B Gd2 O11W 72.1(3) . . ?
O11A Gd2 O11W 79.3(3) . . ?
O12W Gd2 O08W 71.8(4) . . ?
O09W Gd2 O08W 80.9(4) . . ?
O11B Gd2 O08W 76.1(4) . . ?
O11A Gd2 O08W 140.0(4) . . ?
O11W Gd2 O08W 122.1(3) . . ?
O12W Gd2 O10W 77.8(3) . . ?
O09W Gd2 O10W 70.6(3) . . ?
O11B Gd2 O10W 140.4(3) . . ?
O11A Gd2 O10W 75.6(3) . . ?
O11W Gd2 O10W 72.8(3) . . ?
O08W Gd2 O10W 139.8(4) . . ?
O12W Gd2 O13W 138.2(4) . . ?
O09W Gd2 O13W 74.1(3) . . ?
O11B Gd2 O13W 75.5(3) . . ?
O11A Gd2 O13W 73.4(4) . . ?
O11W Gd2 O13W 140.3(3) . . ?
O08W Gd2 O13W 69.6(4) . . ?
O10W Gd2 O13W 125.3(3) . . ?
Gd2 O08W H08X 109.4 . . ?
Gd2 O08W H08Y 109.4 . . ?
H08X O08W H08Y 108.8 . . ?
Gd2 O09W H09X 116.7 . . ?
Gd2 O09W H09Y 130.7 . . ?
H09X O09W H09Y 107.3 . . ?
Gd2 O10W H10X 101.8 . . ?
Gd2 O10W H10Y 108.4 . . ?
H10X O10W H10Y 107.7 . . ?
Gd2 O11W H11X 121.2 . . ?
Gd2 O11W H11Y 130.8 . . ?
H11X O11W H11Y 107.9 . . ?
Gd2 O12W H12X 125.9 . . ?
Gd2 O12W H12Y 118.6 . . ?
H12X O12W H12Y 107.7 . . ?
Gd2 O13W H13X 122.0 . . ?
Gd2 O13W H13Y 125.1 . . ?
H13X O13W H13Y 107.7 . . ?
H14X O14W H14Y 107.9 . . ?
H15X O15W H15Y 107.9 . . ?
H16X O16W H16Y 107.9 . . ?
H17X O17W H17Y 107.1 . . ?
H18X O18W H18Y 108.0 . . ?
H19X O19W H19Y 107.5 . . ?
C11A O1A H1A 109.5 . . ?
O1A C11A C16A 122.0(11) . . ?
O1A C11A C12A 118.4(11) . . ?
C16A C11A C12A 119.6(12) . . ?
C13A C12A C11A 117.3(11) . . ?
C13A C12A C1A 121.4(11) . . ?
C11A C12A C1A 121.3(12) . . ?
C14A C13A C12A 122.0(12) . . ?
C14A C13A H13A 119.0 . . ?
C12A C13A H13A 119.0 . . ?
C15A C14A C13A 121.7(12) . . ?
C15A C14A S1A 120.4(10) . . ?
C13A C14A S1A 117.9(10) . . ?
C14A C15A C16A 119.1(11) . . ?
C14A C15A H15A 120.4 . . ?
C16A C15A H15A 120.4 . . ?
C11A C16A C15A 120.2(12) . . ?
C11A C16A C4A 120.7(12) . . ?
C15A C16A C4A 119.1(11) . . ?
O13A S1A O12A 114.4(6) . . ?
O13A S1A O11A 111.6(5) . . ?
O12A S1A O11A 111.9(6) . . ?
O13A S1A C14A 106.5(6) . . ?
O12A S1A C14A 107.2(6) . . ?
O11A S1A C14A 104.5(5) . . ?
S1A O11A Gd2 140.5(5) . . ?
C12A C1A C26A 109.5(9) . . ?
C12A C1A H1AA 109.8 . . ?
C26A C1A H1AA 109.8 . . ?
C12A C1A H1AB 109.8 . . ?
C26A C1A H1AB 109.8 . . ?
H1AA C1A H1AB 108.2 . . ?
C21A O2A H2A 109.5 . . ?
O2A C21A C26A 118.1(11) . . ?
O2A C21A C22A 119.5(12) . . ?
C26A C21A C22A 122.4(12) . . ?
C23A C22A C21A 116.9(12) . . ?
C23A C22A C2A 121.7(12) . . ?
C21A C22A C2A 121.3(13) . . ?
C24A C23A C22A 123.1(13) . . ?
C24A C23A H23A 118.4 . . ?
C22A C23A H23A 118.4 . . ?
C23A C24A C25A 118.5(14) . . ?
C23A C24A S2A 120.2(12) . . ?
C25A C24A S2A 121.1(11) . . ?
C26A C25A C24A 121.4(12) . . ?
C26A C25A H25A 119.3 . . ?
C24A C25A H25A 119.3 . . ?
C25A C26A C21A 117.4(11) . . ?
C25A C26A C1A 121.1(11) . . ?
C21A C26A C1A 121.5(11) . . ?
O23A S2A O22A 112.2(11) . . ?
O23A S2A O21A 109.6(9) . . ?
O22A S2A O21A 113.9(8) . . ?
O23A S2A C24A 107.0(8) . . ?
O22A S2A C24A 108.7(8) . . ?
O21A S2A C24A 104.9(7) . . ?
S2A O21A Gd1 168.1(8) . . ?
C22A C2A C36A 110.6(9) . . ?
C22A C2A H2AA 109.5 . . ?
C36A C2A H2AA 109.5 . . ?
C22A C2A H2AB 109.5 . . ?
C36A C2A H2AB 109.5 . . ?
H2AA C2A H2AB 108.1 . . ?
C31A O3A H3A 109.5 . . ?
O3A C31A C36A 121.5(11) . . ?
O3A C31A C32A 117.1(11) . . ?
C36A C31A C32A 121.4(12) . . ?
C33A C32A C31A 117.8(11) . . ?
C33A C32A C3A 120.5(11) . . ?
C31A C32A C3A 121.5(11) . . ?
C34A C33A C32A 121.1(11) . . ?
C34A C33A H33A 119.4 . . ?
C32A C33A H33A 119.4 . . ?
C33A C34A C35A 120.7(12) . . ?
C33A C34A S3A 121.0(9) . . ?
C35A C34A S3A 118.3(10) . . ?
C36A C35A C34A 121.6(12) . . ?
C36A C35A H35A 119.2 . . ?
C34A C35A H35A 119.2 . . ?
C35A C36A C31A 117.2(11) . . ?
C35A C36A C2A 122.9(11) . . ?
C31A C36A C2A 119.8(12) . . ?
O32A S3A O31A 114.0(6) . . ?
O32A S3A O33A 109.5(6) . . ?
O31A S3A O33A 111.1(6) . . ?
O32A S3A C34A 108.4(6) . . ?
O31A S3A C34A 107.5(6) . . ?
O33A S3A C34A 105.8(6) . . ?
C46A C3A C32A 111.4(9) . . ?
C46A C3A H3AA 109.4 . . ?
C32A C3A H3AA 109.4 . . ?
C46A C3A H3AB 109.4 . . ?
C32A C3A H3AB 109.4 . . ?
H3AA C3A H3AB 108.0 . . ?
C41A O4A H4A 109.5 . . ?
O4A C41A C42A 121.7(11) . . ?
O4A C41A C46A 117.4(12) . . ?
C42A C41A C46A 120.9(11) . . ?
C43A C42A C41A 120.0(11) . . ?
C43A C42A C4A 119.6(11) . . ?
C41A C42A C4A 120.3(11) . . ?
C42A C43A C44A 121.2(11) . . ?
C42A C43A H43A 119.4 . . ?
C44A C43A H43A 119.4 . . ?
C45A C44A C43A 118.6(12) . . ?
C45A C44A S4A 120.7(9) . . ?
C43A C44A S4A 120.7(10) . . ?
C44A C45A C46A 123.3(11) . . ?
C44A C45A H45A 118.4 . . ?
C46A C45A H45A 118.4 . . ?
C45A C46A C41A 115.9(11) . . ?
C45A C46A C3A 120.6(11) . . ?
C41A C46A C3A 123.0(11) . . ?
O43A S4A O41A 115.3(6) . . ?
O43A S4A O42A 110.7(7) . . ?
O41A S4A O42A 110.0(6) . . ?
O43A S4A C44A 107.2(6) . . ?
O41A S4A C44A 106.4(6) . . ?
O42A S4A C44A 106.8(6) . . ?
C16A C4A C42A 112.0(9) . . ?
C16A C4A H4AA 109.2 . . ?
C42A C4A H4AA 109.2 . . ?
C16A C4A H4AB 109.2 . . ?
C42A C4A H4AB 109.2 . . ?
H4AA C4A H4AB 107.9 . . ?
C11B O1B H1B 109.5 . . ?
O1B C11B C16B 116.8(10) . . ?
O1B C11B C12B 121.3(10) . . ?
C16B C11B C12B 122.0(11) . . ?
C13B C12B C11B 116.9(11) . . ?
C13B C12B C1B 122.5(11) . . ?
C11B C12B C1B 120.6(11) . . ?
C14B C13B C12B 121.7(12) . . ?
C14B C13B H13B 119.1 . . ?
C12B C13B H13B 119.1 . . ?
C15B C14B C13B 120.3(11) . . ?
C15B C14B S1B 118.7(9) . . ?
C13B C14B S1B 121.0(9) . . ?
C14B C15B C16B 121.1(11) . . ?
C14B C15B H15B 119.4 . . ?
C16B C15B H15B 119.4 . . ?
C15B C16B C11B 118.0(10) . . ?
C15B C16B C4B 118.6(10) . . ?
C11B C16B C4B 123.3(10) . . ?
O12B S1B O11B 112.1(5) . . ?
O12B S1B O13B 112.8(5) . . ?
O11B S1B O13B 110.8(6) . . ?
O12B S1B C14B 108.9(6) . . ?
O11B S1B C14B 104.8(5) . . ?
O13B S1B C14B 107.0(5) . . ?
S1B O11B Gd2 149.9(6) . . ?
S1B O13B Gd1 160.8(5) . 1_655 ?
C26B C1B C12B 114.1(10) . . ?
C26B C1B H1BA 108.7 . . ?
C12B C1B H1BA 108.7 . . ?
C26B C1B H1BB 108.7 . . ?
C12B C1B H1BB 108.7 . . ?
H1BA C1B H1BB 107.6 . . ?
C21B O2B H2B 109.5 . . ?
C26B C21B C22B 121.9(11) . . ?
C26B C21B O2B 116.8(11) . . ?
C22B C21B O2B 121.2(11) . . ?
C23B C22B C21B 119.1(12) . . ?
C23B C22B C2B 120.6(12) . . ?
C21B C22B C2B 120.3(11) . . ?
C22B C23B C24B 119.8(12) . . ?
C22B C23B H23B 120.1 . . ?
C24B C23B H23B 120.1 . . ?
C25B C24B C23B 121.5(12) . . ?
C25B C24B S2B 116.8(10) . . ?
C23B C24B S2B 121.7(10) . . ?
C24B C25B C26B 119.7(11) . . ?
C24B C25B H25B 120.2 . . ?
C26B C25B H25B 120.2 . . ?
C21B C26B C25B 118.0(11) . . ?
C21B C26B C1B 122.5(11) . . ?
C25B C26B C1B 119.5(10) . . ?
O21B S2B O22B 111.8(8) . . ?
O21B S2B O23B 114.4(8) . . ?
O22B S2B O23B 110.7(7) . . ?
O21B S2B C24B 106.6(6) . . ?
O22B S2B C24B 106.1(6) . . ?
O23B S2B C24B 106.6(7) . . ?
C22B C2B C36B 114.0(10) . . ?
C22B C2B H2BA 108.7 . . ?
C36B C2B H2BA 108.7 . . ?
C22B C2B H2BB 108.7 . . ?
C36B C2B H2BB 108.7 . . ?
H2BA C2B H2BB 107.6 . . ?
C31B O3B H3B 109.5 . . ?
O3B C31B C32B 122.0(11) . . ?
O3B C31B C36B 116.4(10) . . ?
C32B C31B C36B 121.6(11) . . ?
C31B C32B C33B 116.5(11) . . ?
C31B C32B C3B 123.9(11) . . ?
C33B C32B C3B 119.5(10) . . ?
C34B C33B C32B 119.9(11) . . ?
C34B C33B H33B 120.0 . . ?
C32B C33B H33B 120.0 . . ?
C33B C34B C35B 122.5(14) . . ?
C33B C34B S3B 118.5(11) . . ?
C35B C34B S3B 118.9(10) . . ?
C36B C35B C34B 120.2(13) . . ?
C36B C35B H35B 119.9 . . ?
C34B C35B H35B 119.9 . . ?
C35B C36B C31B 118.9(11) . . ?
C35B C36B C2B 120.7(12) . . ?
C31B C36B C2B 120.4(11) . . ?
O31B S3B O33B 113.9(6) . . ?
O34B S3B O35B 111.8(8) . . ?
O34B S3B O36B 110.9(8) . . ?
O35B S3B O36B 110.7(8) . . ?
O31B S3B O32B 111.8(6) . . ?
O33B S3B O32B 110.1(6) . . ?
O31B S3B C34B 107.8(7) . . ?
O34B S3B C34B 108.9(9) . . ?
O33B S3B C34B 107.0(7) . . ?
O35B S3B C34B 107.7(9) . . ?
O36B S3B C34B 106.6(9) . . ?
O32B S3B C34B 105.8(7) . . ?
C46B C3B C32B 112.6(9) . . ?
C46B C3B H3BA 109.1 . . ?
C32B C3B H3BA 109.1 . . ?
C46B C3B H3BB 109.1 . . ?
C32B C3B H3BB 109.1 . . ?
H3BA C3B H3BB 107.8 . . ?
C41B O4B H4B 109.5 . . ?
C42B C41B O4B 119.4(11) . . ?
C42B C41B C46B 123.3(11) . . ?
O4B C41B C46B 117.3(10) . . ?
C41B C42B C43B 118.9(12) . . ?
C41B C42B C4B 124.7(11) . . ?
C43B C42B C4B 116.4(11) . . ?
C44B C43B C42B 118.1(11) . . ?
C44B C43B H43B 121.0 . . ?
C42B C43B H43B 121.0 . . ?
C43B C44B C45B 122.7(11) . . ?
C43B C44B S4B 117.0(9) . . ?
C45B C44B S4B 120.3(10) . . ?
C46B C45B C44B 119.1(12) . . ?
C46B C45B H45B 120.5 . . ?
C44B C45B H45B 120.5 . . ?
C45B C46B C41B 117.9(11) . . ?
C45B C46B C3B 120.4(12) . . ?
C41B C46B C3B 121.7(10) . . ?
O42B S4B O41B 110.8(9) . . ?
O42B S4B O43B 114.2(8) . . ?
O41B S4B O43B 110.4(6) . . ?
O42B S4B C44B 107.9(6) . . ?
O41B S4B C44B 107.6(7) . . ?
O43B S4B C44B 105.6(6) . . ?
C42B C4B C16B 110.2(10) . . ?
C42B C4B H4BA 109.6 . . ?
C16B C4B H4BA 109.6 . . ?
C42B C4B H4BB 109.6 . . ?
C16B C4B H4BB 109.6 . . ?
H4BA C4B H4BB 108.1 . . ?
C2 C1 H111 109.5 . . ?
C2 C1 H112 109.5 . . ?
H111 C1 H112 109.5 . . ?
C2 C1 H113 109.5 . . ?
H111 C1 H113 109.5 . . ?
H112 C1 H113 109.5 . . ?
C1 C2 C3 111.3(13) . . ?
C1 C2 H201 109.4 . . ?
C3 C2 H201 109.4 . . ?
C1 C2 H202 109.4 . . ?
C3 C2 H202 109.4 . . ?
H201 C2 H202 108.0 . . ?
C4 C3 C2 111.5(12) . . ?
C4 C3 H31 109.3 . . ?
C2 C3 H31 109.3 . . ?
C4 C3 H32 109.3 . . ?
C2 C3 H32 109.3 . . ?
H31 C3 H32 108.0 . . ?
N5 C4 C3 111.8(13) . . ?
N5 C4 H41 109.3 . . ?
C3 C4 H41 109.3 . . ?
N5 C4 H42 109.3 . . ?
C3 C4 H42 109.3 . . ?
H41 C4 H42 107.9 . . ?
C6 N5 C9 106.9(15) . . ?
C6 N5 C4 126.8(14) . . ?
C9 N5 C4 126.2(15) . . ?
N5 C6 N7 110.8(12) . . ?
N5 C6 H6 124.6 . . ?
N7 C6 H6 124.6 . . ?
C6 N7 C8 109.7(13) . . ?
C6 N7 C10 127.8(11) . . ?
C8 N7 C10 122.5(14) . . ?
C9 C8 N7 101.9(16) . . ?
C9 C8 H8 129.0 . . ?
N7 C8 H8 129.0 . . ?
C8 C9 N5 110.1(16) . . ?
C8 C9 H9 125.0 . . ?
N5 C9 H9 125.0 . . ?
N7 C10 C11 114.0(14) . . ?
N7 C10 H101 108.8 . . ?
C11 C10 H101 108.8 . . ?
N7 C10 H102 108.8 . . ?
C11 C10 H102 108.8 . . ?
H101 C10 H102 107.7 . . ?
C12 C11 C16 120.0(14) . . ?
C12 C11 C10 118.2(14) . . ?
C16 C11 C10 121.5(13) . . ?
C11 C12 C13 119.6(13) . . ?
C11 C12 H12 120.2 . . ?
C13 C12 H12 120.2 . . ?
C14 C13 C12 122.0(13) . . ?
C14 C13 H13 119.0 . . ?
C12 C13 H13 119.0 . . ?
C13 C14 C15 117.7(14) . . ?
C13 C14 C17 121.5(13) . . ?
C15 C14 C17 120.8(13) . . ?
C16 C15 C14 119.2(15) . . ?
C16 C15 H15 120.4 . . ?
C14 C15 H15 120.4 . . ?
C15 C16 C11 121.2(13) . . ?
C15 C16 H16 119.4 . . ?
C11 C16 H16 119.4 . . ?
N18 C17 C14 109.5(10) . . ?
N18 C17 H171 109.8 . . ?
C14 C17 H171 109.8 . . ?
N18 C17 H172 109.8 . . ?
C14 C17 H172 109.8 . . ?
H171 C17 H172 108.2 . . ?
C19 N18 C22 109.0(12) . . ?
C19 N18 C17 126.9(12) . . ?
C22 N18 C17 123.5(12) . . ?
N18 C19 N20 109.1(12) . . ?
N18 C19 H19 125.4 . . ?
N20 C19 H19 125.4 . . ?
C19 N20 C21 107.4(12) . . ?
C19 N20 C23 124.6(13) . . ?
C21 N20 C23 127.8(12) . . ?
C22 C21 N20 109.8(12) . . ?
C22 C21 H21 125.1 . . ?
N20 C21 H21 125.1 . . ?
C21 C22 N18 104.6(12) . . ?
C21 C22 H22 127.7 . . ?
N18 C22 H22 127.7 . . ?
N20 C23 C24 109.7(12) . . ?
N20 C23 H231 109.7 . . ?
C24 C23 H231 109.7 . . ?
N20 C23 H232 109.7 . . ?
C24 C23 H232 109.7 . . ?
H231 C23 H232 108.2 . . ?
C25 C24 C23 115.4(13) . . ?
C25 C24 H241 108.4 . . ?
C23 C24 H241 108.4 . . ?
C25 C24 H242 108.4 . . ?
C23 C24 H242 108.4 . . ?
H241 C24 H242 107.5 . . ?
C24 C25 C26 115.4(13) . . ?
C24 C25 H251 108.4 . . ?
C26 C25 H251 108.4 . . ?
C24 C25 H252 108.4 . . ?
C26 C25 H252 108.4 . . ?
H251 C25 H252 107.5 . . ?
C25 C26 H261 109.5 . . ?
C25 C26 H262 109.5 . . ?
H261 C26 H262 109.5 . . ?
C25 C26 H263 109.5 . . ?
H261 C26 H263 109.5 . . ?
H262 C26 H263 109.5 . . ?

loop_
_geom_bond_atom_site_label_1
_geom_bond_atom_site_label_2
_geom_bond_distance
_geom_bond_site_symmetry_2
_geom_bond_publ_flag
Gd1 O21A 2.344(10) . ?
Gd1 O05W 2.393(11) . ?
Gd1 O13B 2.394(8) 1_455 ?
Gd1 O03W 2.414(12) . ?
Gd1 O04W 2.414(10) . ?
Gd1 O01W 2.421(13) . ?
Gd1 O06W 2.441(10) . ?
Gd1 O07W 2.462(10) . ?
Gd1 O02W 2.548(14) . ?
O01W H01X 0.8503 . ?
O01W H01Y 0.8497 . ?
O02W H02X 0.8500 . ?
O02W H02Y 0.8501 . ?
O03W H03X 0.8498 . ?
O03W H03Y 0.8503 . ?
O04W H04X 0.8500 . ?
O04W H04Y 0.8501 . ?
O05W H05X 0.8498 . ?
O05W H05Y 0.8499 . ?
O06W H06X 0.8500 . ?
O06W H06Y 0.8500 . ?
O07W H07X 0.8501 . ?
O07W H07Y 0.8500 . ?
Gd2 O12W 2.358(9) . ?
Gd2 O09W 2.360(8) . ?
Gd2 O11B 2.374(8) . ?
Gd2 O11A 2.388(8) . ?
Gd2 O11W 2.396(8) . ?
Gd2 O08W 2.410(9) . ?
Gd2 O10W 2.436(8) . ?
Gd2 O13W 2.442(9) . ?
O08W H08X 0.8501 . ?
O08W H08Y 0.8501 . ?
O09W H09X 0.8499 . ?
O09W H09Y 0.8499 . ?
O10W H10X 0.8499 . ?
O10W H10Y 0.8500 . ?
O11W H11X 0.8499 . ?
O11W H11Y 0.8501 . ?
O12W H12X 0.8498 . ?
O12W H12Y 0.8501 . ?
O13W H13X 0.8500 . ?
O13W H13Y 0.8499 . ?
O14W H14X 0.8501 . ?
O14W H14Y 0.8500 . ?
O15W H15X 0.8499 . ?
O15W H15Y 0.8498 . ?
O16W H16X 0.8502 . ?
O16W H16Y 0.8498 . ?
O17W H17X 0.8497 . ?
O17W H17Y 0.8503 . ?
O18W H18X 0.8497 . ?
O18W H18Y 0.8507 . ?
O18W H19X 1.3084 . ?
O19W H18X 1.2144 . ?
O19W H18Y 0.7510 . ?
O19W H19X 0.8495 . ?
O19W H19Y 0.8505 . ?
O1A C11A 1.328(17) . ?
O1A H1A 0.8500 . ?
C11A C16A 1.382(18) . ?
C11A C12A 1.440(17) . ?
C12A C13A 1.391(19) . ?
C12A C1A 1.473(16) . ?
C13A C14A 1.359(19) . ?
C13A H13A 0.9500 . ?
C14A C15A 1.352(18) . ?
C14A S1A 1.781(12) . ?
C15A C16A 1.421(18) . ?
C15A H15A 0.9500 . ?
C16A C4A 1.534(17) . ?
S1A O13A 1.435(9) . ?
S1A O12A 1.456(10) . ?
S1A O11A 1.477(9) . ?
C1A C26A 1.546(16) . ?
C1A H1AA 0.9900 . ?
C1A H1AB 0.9900 . ?
O2A C21A 1.365(16) . ?
O2A H2A 0.8500 . ?
C21A C26A 1.413(19) . ?
C21A C22A 1.414(19) . ?
C22A C23A 1.38(2) . ?
C22A C2A 1.475(18) . ?
C23A C24A 1.37(2) . ?
C23A H23A 0.9500 . ?
C24A C25A 1.428(19) . ?
C24A S2A 1.799(16) . ?
C25A C26A 1.372(19) . ?
C25A H25A 0.9500 . ?
S2A O23A 1.408(15) . ?
S2A O22A 1.451(14) . ?
S2A O21A 1.452(11) . ?
C2A C36A 1.520(17) . ?
C2A H2AA 0.9900 . ?
C2A H2AB 0.9900 . ?
O3A C31A 1.352(17) . ?
O3A H3A 0.8500 . ?
C31A C36A 1.423(18) . ?
C31A C32A 1.433(16) . ?
C32A C33A 1.383(19) . ?
C32A C3A 1.521(16) . ?
C33A C34A 1.361(19) . ?
C33A H33A 0.9500 . ?
C34A C35A 1.410(17) . ?
C34A S3A 1.768(14) . ?
C35A C36A 1.37(2) . ?
C35A H35A 0.9500 . ?
S3A O32A 1.432(10) . ?
S3A O31A 1.459(9) . ?
S3A O33A 1.471(10) . ?
C3A C46A 1.490(16) . ?
C3A H3AA 0.9900 . ?
C3A H3AB 0.9900 . ?
O4A C41A 1.364(15) . ?
O4A H4A 0.8500 . ?
C41A C42A 1.380(19) . ?
C41A C46A 1.456(17) . ?
C42A C43A 1.362(18) . ?
C42A C4A 1.542(15) . ?
C43A C44A 1.403(16) . ?
C43A H43A 0.9500 . ?
C44A C45A 1.378(18) . ?
C44A S4A 1.766(13) . ?
C45A C46A 1.383(18) . ?
C45A H45A 0.9500 . ?
S4A O43A 1.438(10) . ?
S4A O41A 1.438(10) . ?
S4A O42A 1.476(12) . ?
C4A H4AA 0.9900 . ?
C4A H4AB 0.9900 . ?
O1B C11B 1.364(14) . ?
O1B H1B 0.8500 . ?
C11B C16B 1.393(16) . ?
C11B C12B 1.411(17) . ?
C12B C13B 1.386(19) . ?
C12B C1B 1.495(17) . ?
C13B C14B 1.371(17) . ?
C13B H13B 0.9500 . ?
C14B C15B 1.369(17) . ?
C14B S1B 1.766(12) . ?
C15B C16B 1.383(17) . ?
C15B H15B 0.9500 . ?
C16B C4B 1.542(15) . ?
S1B O12B 1.440(9) . ?
S1B O11B 1.453(9) . ?
S1B O13B 1.482(8) . ?
O13B Gd1 2.394(8) 1_655 ?
C1B C26B 1.492(17) . ?
C1B H1BA 0.9900 . ?
C1B H1BB 0.9900 . ?
O2B C21B 1.408(15) . ?
O2B H2B 0.8500 . ?
C21B C26B 1.384(17) . ?
C21B C22B 1.398(18) . ?
C22B C23B 1.370(19) . ?
C22B C2B 1.519(17) . ?
C23B C24B 1.380(19) . ?
C23B H23B 0.9500 . ?
C24B C25B 1.378(19) . ?
C24B S2B 1.789(13) . ?
C25B C26B 1.403(18) . ?
C25B H25B 0.9500 . ?
S2B O21B 1.428(11) . ?
S2B O22B 1.446(11) . ?
S2B O23B 1.459(11) . ?
C2B C36B 1.531(16) . ?
C2B H2BA 0.9900 . ?
C2B H2BB 0.9900 . ?
O3B C31B 1.393(16) . ?
O3B H3B 0.8500 . ?
C31B C32B 1.405(16) . ?
C31B C36B 1.408(18) . ?
C32B C33B 1.421(17) . ?
C32B C3B 1.510(17) . ?
C33B C34B 1.344(19) . ?
C33B H33B 0.9500 . ?
C34B C35B 1.39(2) . ?
C34B S3B 1.792(16) . ?
C35B C36B 1.34(2) . ?
C35B H35B 0.9500 . ?
S3B O31B 1.412(12) . ?
S3B O34B 1.428(12) . ?
S3B O33B 1.431(12) . ?
S3B O35B 1.434(12) . ?
S3B O36B 1.442(12) . ?
S3B O32B 1.453(12) . ?
C3B C46B 1.504(17) . ?
C3B H3BA 0.9900 . ?
C3B H3BB 0.9900 . ?
O4B C41B 1.387(14) . ?
O4B H4B 0.8500 . ?
C41B C42B 1.371(17) . ?
C41B C46B 1.414(18) . ?
C42B C43B 1.413(17) . ?
C42B C4B 1.491(18) . ?
C43B C44B 1.397(18) . ?
C43B H43B 0.9500 . ?
C44B C45B 1.400(19) . ?
C44B S4B 1.786(12) . ?
C45B C46B 1.391(17) . ?
C45B H45B 0.9500 . ?
S4B O42B 1.424(11) . ?
S4B O41B 1.452(13) . ?
S4B O43B 1.455(10) . ?
C4B H4BA 0.9900 . ?
C4B H4BB 0.9900 . ?
C1 C2 1.51(2) . ?
C1 H111 0.9800 . ?
C1 H112 0.9800 . ?
C1 H113 0.9800 . ?
C2 C3 1.57(2) . ?
C2 H201 0.9900 . ?
C2 H202 0.9900 . ?
C3 C4 1.48(2) . ?
C3 H31 0.9900 . ?
C3 H32 0.9900 . ?
C4 N5 1.44(2) . ?
C4 H41 0.9900 . ?
C4 H42 0.9900 . ?
N5 C6 1.287(19) . ?
N5 C9 1.38(2) . ?
C6 N7 1.333(19) . ?
C6 H6 0.9500 . ?
N7 C8 1.40(2) . ?
N7 C10 1.454(18) . ?
C8 C9 1.38(3) . ?
C8 H8 0.9500 . ?
C9 H9 0.9500 . ?
C10 C11 1.51(2) . ?
C10 H101 0.9900 . ?
C10 H102 0.9900 . ?
C11 C12 1.354(19) . ?
C11 C16 1.37(2) . ?
C12 C13 1.38(2) . ?
C12 H12 0.9500 . ?
C13 C14 1.36(2) . ?
C13 H13 0.9500 . ?
C14 C15 1.42(2) . ?
C14 C17 1.51(2) . ?
C15 C16 1.36(3) . ?
C15 H15 0.9500 . ?
C16 H16 0.9500 . ?
C17 N18 1.447(19) . ?
C17 H171 0.9900 . ?
C17 H172 0.9900 . ?
N18 C19 1.310(19) . ?
N18 C22 1.397(18) . ?
C19 N20 1.331(18) . ?
C19 H19 0.9500 . ?
N20 C21 1.351(19) . ?
N20 C23 1.478(18) . ?
C21 C22 1.34(2) . ?
C21 H21 0.9500 . ?
C22 H22 0.9500 . ?
C23 C24 1.538(18) . ?
C23 H231 0.9900 . ?
C23 H232 0.9900 . ?
C24 C25 1.48(2) . ?
C24 H241 0.9900 . ?
C24 H242 0.9900 . ?
C25 C26 1.50(2) . ?
C25 H251 0.9900 . ?
C25 H252 0.9900 . ?
C26 H261 0.9800 . ?
C26 H262 0.9800 . ?
C26 H263 0.9800 . ?

loop_
_geom_hbond_atom_site_label_D
_geom_hbond_atom_site_label_H
_geom_hbond_atom_site_label_A
_geom_hbond_distance_DH
_geom_hbond_distance_HA
_geom_hbond_distance_DA
_geom_hbond_angle_DHA
_geom_hbond_site_symmetry_A
O1A H1A O2A 0.85 1.86 2.695(13) 168.7 .
O2A H2A O3A 0.85 1.94 2.790(13) 178.7 .
O3A H3A O4A 0.85 1.88 2.724(13) 173.2 .
O4A H4A O1A 0.85 1.82 2.674(14) 179.5 .
O1B H1B O4B 0.85 1.90 2.751(12) 174.9 .
O2B H2B O1B 0.85 1.83 2.663(13) 168.6 .
O3B H3B O2B 0.85 1.81 2.656(12) 176.1 .
O4B H4B O3B 0.85 1.91 2.750(12) 169.6 .
O01W H01X O33A 0.85 1.89 2.733(15) 168.3 .
O02W H02X O23A 0.85 2.29 3.07(2) 153.0 .
O02W H02Y O41B 0.85 2.03 2.811(18) 151.6 4_564
O03W H03X O41B 0.85 1.97 2.767(16) 155.0 4_564
O03W H03Y O18W 0.85 1.79 2.59(3) 156.2 1_455
O03W H03Y O19W 0.85 2.08 2.80(3) 142.9 1_455
O04W H04X O21B 0.85 2.21 2.809(17) 127.0 1_465
O04W H04Y O11A 0.85 2.18 2.895(13) 141.2 1_455
O05W H05X O16W 0.85 1.79 2.633(16) 169.1 1_455
O05W H05Y O12A 0.85 1.93 2.770(14) 169.0 1_455
O06W H06X O14W 0.85 2.04 2.888(14) 179.7 1_455
O06W H06Y O22B 0.85 1.82 2.669(14) 179.7 1_465
O07W H07X O32A 0.85 1.94 2.780(15) 168.8 .
O07W H07Y O16W 0.85 2.03 2.873(18) 169.0 1_455
O08W H08X O17W 0.85 1.91 2.54(2) 129.5 .
O09W H09X O31B 0.85 1.74 2.546(15) 158.3 1_565
O09W H09X O35B 0.85 2.15 2.99(3) 170.8 1_565
O09W H09Y O42A 0.85 1.90 2.741(14) 171.4 3_655
O10W H10X O13A 0.85 2.06 2.874(13) 160.5 .
O10W H10Y O41A 0.85 1.96 2.786(13) 164.1 3_655
O11W H11X O12B 0.85 2.04 2.835(12) 155.2 .
O11W H11Y O31A 0.85 1.81 2.652(13) 168.7 3_655
O12W H12X O42B 0.85 1.89 2.739(15) 175.2 .
O12W H12Y O33A 0.85 1.86 2.710(15) 174.7 3_655
O13W H13X O22A 0.85 2.02 2.86(2) 175.3 1_655
O13W H13Y O21B 0.85 1.84 2.687(16) 174.8 1_565
O14W H14X O43A 0.85 1.98 2.827(14) 174.5 .
O14W H14Y O06W 0.85 2.20 2.888(14) 137.7 1_655
O14W H14Y O32A 0.85 2.34 2.787(14) 113.6 1_655
O14W H14Y O07W 0.85 2.66 3.388(16) 144.6 1_655
O15W H15X O13A 0.85 2.06 2.895(15) 168.3 .
O15W H15Y O23A 0.85 2.13 2.96(2) 168.7 .
O16W H16X O42A 0.85 2.08 2.926(17) 173.2 .
O16W H16X O43A 0.85 2.60 3.172(19) 125.9 .
O16W H16Y O36B 0.85 1.48 2.286(19) 157.0 4_664
O16W H16Y O32B 0.85 1.98 2.82(2) 169.6 4_664
O17W H17X O3A 0.85 2.11 2.96(2) 170.7 3_755
O17W H17Y O35B 0.85 1.65 2.37(3) 140.8 1_565
O17W H17Y O33B 0.85 1.97 2.78(2) 160.7 1_565
O17W H17Y O31B 0.85 2.64 3.32(2) 137.6 1_565
O18W H18X O13B 0.85 2.32 3.17(3) 176.2 .
O18W H18X O12B 0.85 2.46 2.94(3) 116.8 .
O18W H18Y O32B 0.85 2.10 2.95(3) 177.1 4_664
O19W H19X O03W 0.85 2.34 2.80(3) 114.8 1_655
O19W H19X O13B 0.85 2.34 3.17(2) 166.5 .
O19W H19Y O36B 0.85 2.45 3.29(4) 167.7 4_664

loop_
_geom_torsion_atom_site_label_1
_geom_torsion_atom_site_label_2
_geom_torsion_atom_site_label_3
_geom_torsion_atom_site_label_4
_geom_torsion
_geom_torsion_site_symmetry_1
_geom_torsion_site_symmetry_2
_geom_torsion_site_symmetry_3
_geom_torsion_site_symmetry_4
_geom_torsion_publ_flag
O1A C11A C12A C13A 178.9(11) . . . . ?
C16A C11A C12A C13A -0.6(17) . . . . ?
O1A C11A C12A C1A -0.2(18) . . . . ?
C16A C11A C12A C1A -179.6(11) . . . . ?
C11A C12A C13A C14A -1.5(18) . . . . ?
C1A C12A C13A C14A 177.6(12) . . . . ?
C12A C13A C14A C15A 3.9(19) . . . . ?
C12A C13A C14A S1A -177.8(10) . . . . ?
C13A C14A C15A C16A -4.0(18) . . . . ?
S1A C14A C15A C16A 177.8(9) . . . . ?
O1A C11A C16A C15A -179.1(11) . . . . ?
C12A C11A C16A C15A 0.4(17) . . . . ?
O1A C11A C16A C4A 0.5(18) . . . . ?
C12A C11A C16A C4A 180.0(10) . . . . ?
C14A C15A C16A C11A 1.9(17) . . . . ?
C14A C15A C16A C4A -177.7(10) . . . . ?
C15A C14A S1A O13A -160.7(10) . . . . ?
C13A C14A S1A O13A 21.0(11) . . . . ?
C15A C14A S1A O12A -37.8(11) . . . . ?
C13A C14A S1A O12A 143.9(10) . . . . ?
C15A C14A S1A O11A 81.0(10) . . . . ?
C13A C14A S1A O11A -97.3(10) . . . . ?
O13A S1A O11A Gd2 18.9(11) . . . . ?
O12A S1A O11A Gd2 -110.6(8) . . . . ?
C14A S1A O11A Gd2 133.7(8) . . . . ?
O12W Gd2 O11A S1A -9.5(13) . . . . ?
O09W Gd2 O11A S1A -110.7(9) . . . . ?
O11B Gd2 O11A S1A 103.1(9) . . . . ?
O11W Gd2 O11A S1A 29.7(8) . . . . ?
O08W Gd2 O11A S1A 157.8(7) . . . . ?
O10W Gd2 O11A S1A -45.0(8) . . . . ?
O13W Gd2 O11A S1A -179.4(9) . . . . ?
C13A C12A C1A C26A -89.5(14) . . . . ?
C11A C12A C1A C26A 89.5(14) . . . . ?
O2A C21A C22A C23A -178.0(11) . . . . ?
C26A C21A C22A C23A 3.7(17) . . . . ?
O2A C21A C22A C2A 4.2(17) . . . . ?
C26A C21A C22A C2A -174.2(11) . . . . ?
C21A C22A C23A C24A -0.7(19) . . . . ?
C2A C22A C23A C24A 177.2(12) . . . . ?
C22A C23A C24A C25A -1(2) . . . . ?
C22A C23A C24A S2A 173.6(10) . . . . ?
C23A C24A C25A C26A 1(2) . . . . ?
S2A C24A C25A C26A -174.3(11) . . . . ?
C24A C25A C26A C21A 2.1(19) . . . . ?
C24A C25A C26A C1A -177.4(12) . . . . ?
O2A C21A C26A C25A 177.2(11) . . . . ?
C22A C21A C26A C25A -4.4(18) . . . . ?
O2A C21A C26A C1A -3.2(16) . . . . ?
C22A C21A C26A C1A 175.1(11) . . . . ?
C12A C1A C26A C25A 85.6(14) . . . . ?
C12A C1A C26A C21A -94.0(14) . . . . ?
C23A C24A S2A O23A 130.3(13) . . . . ?
C25A C24A S2A O23A -54.7(15) . . . . ?
C23A C24A S2A O22A -108.2(14) . . . . ?
C25A C24A S2A O22A 66.7(15) . . . . ?
C23A C24A S2A O21A 13.9(14) . . . . ?
C25A C24A S2A O21A -171.1(12) . . . . ?
O23A S2A O21A Gd1 -3(4) . . . . ?
O22A S2A O21A Gd1 -130(3) . . . . ?
C24A S2A O21A Gd1 112(3) . . . . ?
O05W Gd1 O21A S2A 145(3) . . . . ?
O13B Gd1 O21A S2A 83(4) 1_455 . . . ?
O03W Gd1 O21A S2A 28(4) . . . . ?
O04W Gd1 O21A S2A 155(4) . . . . ?
O01W Gd1 O21A S2A -61(4) . . . . ?
O06W Gd1 O21A S2A -138(4) . . . . ?
O07W Gd1 O21A S2A -80(4) . . . . ?
O02W Gd1 O21A S2A 5(3) . . . . ?
C23A C22A C2A C36A -84.0(15) . . . . ?
C21A C22A C2A C36A 93.8(14) . . . . ?
O3A C31A C32A C33A 177.1(10) . . . . ?
C36A C31A C32A C33A -5.2(16) . . . . ?
O3A C31A C32A C3A 2.8(16) . . . . ?
C36A C31A C32A C3A -179.5(10) . . . . ?
C31A C32A C33A C34A 3.5(17) . . . . ?
C3A C32A C33A C34A 177.8(11) . . . . ?
C32A C33A C34A C35A 0.4(19) . . . . ?
C32A C33A C34A S3A -178.4(9) . . . . ?
C33A C34A C35A C36A -3(2) . . . . ?
S3A C34A C35A C36A 176.1(10) . . . . ?
C34A C35A C36A C31A 1.1(18) . . . . ?
C34A C35A C36A C2A -175.5(11) . . . . ?
O3A C31A C36A C35A -179.4(11) . . . . ?
C32A C31A C36A C35A 3.0(17) . . . . ?
O3A C31A C36A C2A -2.8(16) . . . . ?
C32A C31A C36A C2A 179.6(10) . . . . ?
C22A C2A C36A C35A 84.5(15) . . . . ?
C22A C2A C36A C31A -92.0(13) . . . . ?
C33A C34A S3A O32A -144.9(10) . . . . ?
C35A C34A S3A O32A 36.2(12) . . . . ?
C33A C34A S3A O31A -21.2(12) . . . . ?
C35A C34A S3A O31A 159.9(10) . . . . ?
C33A C34A S3A O33A 97.7(11) . . . . ?
C35A C34A S3A O33A -81.2(11) . . . . ?
C33A C32A C3A C46A -83.7(14) . . . . ?
C31A C32A C3A C46A 90.4(14) . . . . ?
O4A C41A C42A C43A -179.3(11) . . . . ?
C46A C41A C42A C43A 0.2(17) . . . . ?
O4A C41A C42A C4A 2.8(17) . . . . ?
C46A C41A C42A C4A -177.7(10) . . . . ?
C41A C42A C43A C44A 0.2(17) . . . . ?
C4A C42A C43A C44A 178.2(11) . . . . ?
C42A C43A C44A C45A -0.1(17) . . . . ?
C42A C43A C44A S4A -177.7(9) . . . . ?
C43A C44A C45A C46A -0.5(18) . . . . ?
S4A C44A C45A C46A 177.1(9) . . . . ?
C44A C45A C46A C41A 0.8(17) . . . . ?
C44A C45A C46A C3A -171.4(11) . . . . ?
O4A C41A C46A C45A 178.8(10) . . . . ?
C42A C41A C46A C45A -0.7(16) . . . . ?
O4A C41A C46A C3A -9.2(16) . . . . ?
C42A C41A C46A C3A 171.3(11) . . . . ?
C32A C3A C46A C45A 84.1(14) . . . . ?
C32A C3A C46A C41A -87.6(14) . . . . ?
C45A C44A S4A O43A 131.6(11) . . . . ?
C43A C44A S4A O43A -50.9(11) . . . . ?
C45A C44A S4A O41A 7.7(11) . . . . ?
C43A C44A S4A O41A -174.8(10) . . . . ?
C45A C44A S4A O42A -109.8(11) . . . . ?
C43A C44A S4A O42A 67.7(11) . . . . ?
C11A C16A C4A C42A -87.7(14) . . . . ?
C15A C16A C4A C42A 91.9(13) . . . . ?
C43A C42A C4A C16A -87.3(13) . . . . ?
C41A C42A C4A C16A 90.7(14) . . . . ?
O1B C11B C12B C13B -178.3(10) . . . . ?
C16B C11B C12B C13B 0.3(17) . . . . ?
O1B C11B C12B C1B 4.7(17) . . . . ?
C16B C11B C12B C1B -176.7(11) . . . . ?
C11B C12B C13B C14B 1.2(17) . . . . ?
C1B C12B C13B C14B 178.1(11) . . . . ?
C12B C13B C14B C15B -2.6(18) . . . . ?
C12B C13B C14B S1B 179.3(9) . . . . ?
C13B C14B C15B C16B 2.4(18) . . . . ?
S1B C14B C15B C16B -179.4(9) . . . . ?
C14B C15B C16B C11B -0.9(18) . . . . ?
C14B C15B C16B C4B -176.7(11) . . . . ?
O1B C11B C16B C15B 178.2(11) . . . . ?
C12B C11B C16B C15B -0.4(18) . . . . ?
O1B C11B C16B C4B -6.2(17) . . . . ?
C12B C11B C16B C4B 175.1(11) . . . . ?
C15B C14B S1B O12B -121.1(10) . . . . ?
C13B C14B S1B O12B 57.1(11) . . . . ?
C15B C14B S1B O11B -0.9(11) . . . . ?
C13B C14B S1B O11B 177.3(9) . . . . ?
C15B C14B S1B O13B 116.7(10) . . . . ?
C13B C14B S1B O13B -65.1(11) . . . . ?
O12B S1B O11B Gd2 -34.7(12) . . . . ?
O13B S1B O11B Gd2 92.3(11) . . . . ?
C14B S1B O11B Gd2 -152.7(10) . . . . ?
O12W Gd2 O11B S1B 95.1(11) . . . . ?
O09W Gd2 O11B S1B -152.8(9) . . . . ?
O11A Gd2 O11B S1B -53.2(10) . . . . ?
O11W Gd2 O11B S1B 28.6(10) . . . . ?
O08W Gd2 O11B S1B 159.5(11) . . . . ?
O10W Gd2 O11B S1B 0.2(13) . . . . ?
O13W Gd2 O11B S1B -128.3(11) . . . . ?
O12B S1B O13B Gd1 -168.9(17) . . . 1_655 ?
O11B S1B O13B Gd1 64.4(19) . . . 1_655 ?
C14B S1B O13B Gd1 -49(2) . . . 1_655 ?
C13B C12B C1B C26B -84.5(14) . . . . ?
C11B C12B C1B C26B 92.3(13) . . . . ?
C26B C21B C22B C23B 1.3(18) . . . . ?
O2B C21B C22B C23B 179.6(11) . . . . ?
C26B C21B C22B C2B -178.7(11) . . . . ?
O2B C21B C22B C2B -0.4(17) . . . . ?
C21B C22B C23B C24B 1.7(18) . . . . ?
C2B C22B C23B C24B -178.3(11) . . . . ?
C22B C23B C24B C25B -4.5(19) . . . . ?
C22B C23B C24B S2B 176.4(10) . . . . ?
C23B C24B C25B C26B 4.2(19) . . . . ?
S2B C24B C25B C26B -176.6(9) . . . . ?
C22B C21B C26B C25B -1.6(18) . . . . ?
O2B C21B C26B C25B -179.9(10) . . . . ?
C22B C21B C26B C1B 174.9(11) . . . . ?
O2B C21B C26B C1B -3.4(17) . . . . ?
C24B C25B C26B C21B -1.2(17) . . . . ?
C24B C25B C26B C1B -177.8(11) . . . . ?
C12B C1B C26B C21B -86.3(14) . . . . ?
C12B C1B C26B C25B 90.2(13) . . . . ?
C25B C24B S2B O21B -166.3(11) . . . . ?
C23B C24B S2B O21B 12.9(13) . . . . ?
C25B C24B S2B O22B 74.4(12) . . . . ?
C23B C24B S2B O22B -106.5(12) . . . . ?
C25B C24B S2B O23B -43.6(12) . . . . ?
C23B C24B S2B O23B 135.5(11) . . . . ?
C23B C22B C2B C36B -90.3(14) . . . . ?
C21B C22B C2B C36B 89.8(15) . . . . ?
O3B C31B C32B C33B -173.2(11) . . . . ?
C36B C31B C32B C33B 7.8(17) . . . . ?
O3B C31B C32B C3B 3.6(17) . . . . ?
C36B C31B C32B C3B -175.4(11) . . . . ?
C31B C32B C33B C34B -4.3(17) . . . . ?
C3B C32B C33B C34B 178.7(11) . . . . ?
C32B C33B C34B C35B -1(2) . . . . ?
C32B C33B C34B S3B -176.3(9) . . . . ?
C33B C34B C35B C36B 3(2) . . . . ?
S3B C34B C35B C36B 178.3(11) . . . . ?
C34B C35B C36B C31B 1(2) . . . . ?
C34B C35B C36B C2B -177.3(12) . . . . ?
O3B C31B C36B C35B 174.8(12) . . . . ?
C32B C31B C36B C35B -6.1(19) . . . . ?
O3B C31B C36B C2B -7.2(17) . . . . ?
C32B C31B C36B C2B 171.9(11) . . . . ?
C22B C2B C36B C35B 87.1(16) . . . . ?
C22B C2B C36B C31B -90.8(15) . . . . ?
C33B C34B S3B O31B 154.1(12) . . . . ?
C35B C34B S3B O31B -21.6(13) . . . . ?
C33B C34B S3B O34B -41.1(18) . . . . ?
C35B C34B S3B O34B 143.2(17) . . . . ?
C33B C34B S3B O33B -83.0(12) . . . . ?
C35B C34B S3B O33B 101.3(12) . . . . ?
C33B C34B S3B O35B -162.5(17) . . . . ?
C35B C34B S3B O35B 21.8(17) . . . . ?
C33B C34B S3B O36B 78.6(17) . . . . ?
C35B C34B S3B O36B -97.1(17) . . . . ?
C33B C34B S3B O32B 34.4(13) . . . . ?
C35B C34B S3B O32B -141.4(12) . . . . ?
C31B C32B C3B C46B 91.1(14) . . . . ?
C33B C32B C3B C46B -92.2(13) . . . . ?
O4B C41B C42B C43B -179.2(9) . . . . ?
C46B C41B C42B C43B 1.6(17) . . . . ?
O4B C41B C42B C4B 1.3(17) . . . . ?
C46B C41B C42B C4B -177.9(11) . . . . ?
C41B C42B C43B C44B 1.0(15) . . . . ?
C4B C42B C43B C44B -179.4(10) . . . . ?
C42B C43B C44B C45B -2.9(17) . . . . ?
C42B C43B C44B S4B 176.5(8) . . . . ?
C43B C44B C45B C46B 2.1(18) . . . . ?
S4B C44B C45B C46B -177.3(9) . . . . ?
C44B C45B C46B C41B 0.5(17) . . . . ?
C44B C45B C46B C3B -179.5(11) . . . . ?
C42B C41B C46B C45B -2.4(17) . . . . ?
O4B C41B C46B C45B 178.4(10) . . . . ?
C42B C41B C46B C3B 177.6(11) . . . . ?
O4B C41B C46B C3B -1.6(16) . . . . ?
C32B C3B C46B C45B 92.2(13) . . . . ?
C32B C3B C46B C41B -87.9(13) . . . . ?
C43B C44B S4B O42B 46.2(13) . . . . ?
C45B C44B S4B O42B -134.4(12) . . . . ?
C43B C44B S4B O41B 165.8(9) . . . . ?
C45B C44B S4B O41B -14.8(12) . . . . ?
C43B C44B S4B O43B -76.3(10) . . . . ?
C45B C44B S4B O43B 103.2(11) . . . . ?
C41B C42B C4B C16B 88.5(14) . . . . ?
C43B C42B C4B C16B -91.0(12) . . . . ?
C15B C16B C4B C42B 86.1(13) . . . . ?
C11B C16B C4B C42B -89.5(15) . . . . ?
C1 C2 C3 C4 176.0(14) . . . . ?
C2 C3 C4 N5 71.6(18) . . . . ?
C3 C4 N5 C6 -99.5(19) . . . . ?
C3 C4 N5 C9 76(2) . . . . ?
C9 N5 C6 N7 2(2) . . . . ?
C4 N5 C6 N7 178.2(15) . . . . ?
N5 C6 N7 C8 -7(2) . . . . ?
N5 C6 N7 C10 174.3(17) . . . . ?
C6 N7 C8 C9 9(3) . . . . ?
C10 N7 C8 C9 -173(2) . . . . ?
N7 C8 C9 N5 -7(3) . . . . ?
C6 N5 C9 C8 3(3) . . . . ?
C4 N5 C9 C8 -172.5(18) . . . . ?
C6 N7 C10 C11 -98(2) . . . . ?
C8 N7 C10 C11 84(2) . . . . ?
N7 C10 C11 C12 -151.3(13) . . . . ?
N7 C10 C11 C16 34(2) . . . . ?
C16 C11 C12 C13 -4(2) . . . . ?
C10 C11 C12 C13 -178.8(13) . . . . ?
C11 C12 C13 C14 3(2) . . . . ?
C12 C13 C14 C15 -2(2) . . . . ?
C12 C13 C14 C17 177.2(13) . . . . ?
C13 C14 C15 C16 3(2) . . . . ?
C17 C14 C15 C16 -176.3(13) . . . . ?
C14 C15 C16 C11 -5(2) . . . . ?
C12 C11 C16 C15 5(2) . . . . ?
C10 C11 C16 C15 179.6(15) . . . . ?
C13 C14 C17 N18 -79.3(16) . . . . ?
C15 C14 C17 N18 100.0(15) . . . . ?
C14 C17 N18 C19 -40.0(19) . . . . ?
C14 C17 N18 C22 150.3(13) . . . . ?
C22 N18 C19 N20 -1.3(15) . . . . ?
C17 N18 C19 N20 -172.2(13) . . . . ?
N18 C19 N20 C21 -0.6(15) . . . . ?
N18 C19 N20 C23 -176.9(12) . . . . ?
C19 N20 C21 C22 2.3(16) . . . . ?
C23 N20 C21 C22 178.5(13) . . . . ?
N20 C21 C22 N18 -3.0(15) . . . . ?
C19 N18 C22 C21 2.6(15) . . . . ?
C17 N18 C22 C21 173.9(13) . . . . ?
C19 N20 C23 C24 119.1(14) . . . . ?
C21 N20 C23 C24 -56.5(19) . . . . ?
N20 C23 C24 C25 -54.6(17) . . . . ?
C23 C24 C25 C26 -55.8(18) . . . . ?
